data_1549307
loop_
_publ_author_name
'Yang, Xiaoping'
'Wang, Shiqing'
'Zhang, Yali'
'Liang, Guang'
'Zhu, Ting'
'Zhang, Lijie'
'Huang, Shaoming'
'Schipper, Desmond'
'Jones, Richard A.'

_publ_section_title
;
 A self-assembling luminescent lanthanide molecular nanoparticle with
 potential for live&#x00A0;cell imaging.
;
_journal_issue 20
_journal_name_full 'Chemical science'
_journal_page_first 4630
_journal_page_last 4637
_journal_paper_doi 10.1039/c8sc00650d
_journal_volume 9
_journal_year 2018
_chemical_formula_moiety 'C360 H456 Cd24 N24 O144 Tb8, 26(C H4 O), 20(O)'
_chemical_formula_sum 'C386 H560 Cd24 N24 O190 Tb8'
_chemical_formula_weight 12545.54
_space_group_IT_number 70
_space_group_name_Hall '-F 2uv 2vw'
_space_group_name_H-M_alt 'F d d d :2'
_symmetry_cell_setting orthorhombic
_symmetry_space_group_name_Hall '-F 2uv 2vw'
_symmetry_space_group_name_H-M 'F d d d :2'
_atom_sites_solution_hydrogens geom
_atom_sites_solution_primary direct
_atom_sites_solution_secondary difmap
_audit_creation_method SHELXL-97
_audit_update_record
;
2014-10-27 deposited with the CCDC.
2018-04-24 downloaded from the CCDC.
;
_cell_angle_alpha 90.00
_cell_angle_beta 90.00
_cell_angle_gamma 90.00
_cell_formula_units_Z 16
_cell_length_a 54.777(11)
_cell_length_b 61.944(12)
_cell_length_c 79.935(16)
_cell_measurement_reflns_used 52901
_cell_measurement_temperature 190(1)
_cell_measurement_theta_max 28.6820
_cell_measurement_theta_min 1.3692
_cell_volume 271228(9)
_computing_cell_refinement 'Collect software, Nonius B.V. 1998'
_computing_data_collection 'Collect software, Nonius B.V. 1998'
_computing_data_reduction
;
DENZO and Scalepack (Otwinoski and Minor, 1997)
;
_computing_molecular_graphics 'XP SHELXTL/PC, Siemens Analytical'
_computing_structure_refinement 'XL SHELXTL/PC, Siemens Analytical'
_computing_structure_solution
;

SIR97 - Altomare A., Burla M.C., Camalli M., Cascarano G.L., Giacovazzo C., 
Guagliardi A., Moliterni A.G.G., Polidori G.,Spagna R.
;
_diffrn_ambient_temperature 190(1)
_diffrn_detector_area_resol_mean 13.6612
_diffrn_measured_fraction_theta_full 0.970
_diffrn_measured_fraction_theta_max 0.970
_diffrn_measurement_device_type 'Mercury2 (2x2 bin mode)'
_diffrn_measurement_method dtprofit.ref
_diffrn_radiation_monochromator graphite
_diffrn_radiation_source 'fine-focus sealed tube'
_diffrn_radiation_type MoK\a
_diffrn_radiation_wavelength 0.71073
_diffrn_reflns_av_R_equivalents 0.1461
_diffrn_reflns_av_sigmaI/netI 0.3002
_diffrn_reflns_limit_h_max 61
_diffrn_reflns_limit_h_min -65
_diffrn_reflns_limit_k_max 44
_diffrn_reflns_limit_k_min -72
_diffrn_reflns_limit_l_max 67
_diffrn_reflns_limit_l_min -94
_diffrn_reflns_number 216950
_diffrn_reflns_theta_full 25.00
_diffrn_reflns_theta_max 25.00
_diffrn_reflns_theta_min 2.99
_exptl_absorpt_coefficient_mu 1.622
_exptl_absorpt_correction_T_max 1.0000
_exptl_absorpt_correction_T_min 0.0548
_exptl_absorpt_correction_type multi-scan
_exptl_absorpt_process_details 'DENZO and Scalepack (Otwinoski and Minor, 1997)'
_exptl_crystal_colour Yellow
_exptl_crystal_density_diffrn 1.229
_exptl_crystal_density_method 'not measured'
_exptl_crystal_description Block
_exptl_crystal_F_000 99776
_exptl_crystal_size_max 0.27
_exptl_crystal_size_mid 0.25
_exptl_crystal_size_min 0.18
_refine_diff_density_max 2.555
_refine_diff_density_min -2.242
_refine_diff_density_rms 0.212
_refine_ls_extinction_method none
_refine_ls_goodness_of_fit_ref 1.039
_refine_ls_hydrogen_treatment constr
_refine_ls_matrix_type full
_refine_ls_number_parameters 3070
_refine_ls_number_reflns 57932
_refine_ls_number_restraints 2076
_refine_ls_restrained_S_all 1.034
_refine_ls_R_factor_all 0.2569
_refine_ls_R_factor_gt 0.1275
_refine_ls_shift/su_max 0.006
_refine_ls_shift/su_mean 0.000
_refine_ls_structure_factor_coef Fsqd
_refine_ls_weighting_details 'calc w=1/[\s^2^(Fo^2^)+(0.1669P)^2^+25780.6250P] where P=(Fo^2^+2Fc^2^)/3'
_refine_ls_weighting_scheme calc
_refine_ls_wR_factor_gt 0.3051
_refine_ls_wR_factor_ref 0.3226
_reflns_number_gt 33684
_reflns_number_total 57932
_reflns_threshold_expression >2sigma(I)
_cod_data_source_file c8sc00650d2.cif
_cod_data_source_block Cluster-2
_cod_depositor_comments
;
The following automatic conversions were performed:

'_symmetry_cell_setting' value 'Orthorhombic' changed to
'orthorhombic' according to
/home/data/users/saulius/crontab/automatic-downloads/rss-feeds/RSC/lib/dictionaries/cif_core.dic
dictionary named 'cif_core.dic' version 2.4.2 from 2011-04-26.

'_exptl_absorpt_correction_type' value 'Multi-scan' changed to
'multi-scan' according to
/home/data/users/saulius/crontab/automatic-downloads/rss-feeds/RSC/lib/dictionaries/cif_core.dic
dictionary named 'cif_core.dic' version 2.4.2 from 2011-04-26.

Automatic conversion script
Id: cif_fix_values 4973 2017-02-22 13:04:09Z antanas 

 Adding full bibliography for 1549306--1549309.cif.
;
_cod_original_cell_volume 271224(94)
_cod_original_sg_symbol_Hall -F2uv2vw
_cod_original_sg_symbol_H-M Fddd
_cod_database_code 1549307

loop_
_symmetry_equiv_pos_as_xyz
'x, y, z'
'-x+3/4, -y+3/4, z'
'-x+3/4, y, -z+3/4'
'x, -y+3/4, -z+3/4'
'x, y+1/2, z+1/2'
'-x+3/4, -y+5/4, z+1/2'
'-x+3/4, y+1/2, -z+5/4'
'x, -y+5/4, -z+5/4'
'x+1/2, y, z+1/2'
'-x+5/4, -y+3/4, z+1/2'
'-x+5/4, y, -z+5/4'
'x+1/2, -y+3/4, -z+5/4'
'x+1/2, y+1/2, z'
'-x+5/4, -y+5/4, z'
'-x+5/4, y+1/2, -z+3/4'
'x+1/2, -y+5/4, -z+3/4'
'-x, -y, -z'
'x-3/4, y-3/4, -z'
'x-3/4, -y, z-3/4'
'-x, y-3/4, z-3/4'
'-x, -y+1/2, -z+1/2'
'x-3/4, y-1/4, -z+1/2'
'x-3/4, -y+1/2, z-1/4'
'-x, y-1/4, z-1/4'
'-x+1/2, -y, -z+1/2'
'x-1/4, y-3/4, -z+1/2'
'x-1/4, -y, z-1/4'
'-x+1/2, y-3/4, z-1/4'
'-x+1/2, -y+1/2, -z'
'x-1/4, y-1/4, -z'
'x-1/4, -y+1/2, z-3/4'
'-x+1/2, y-1/4, z-3/4'

loop_
_atom_site_label
_atom_site_type_symbol
_atom_site_fract_x
_atom_site_fract_y
_atom_site_fract_z
_atom_site_U_iso_or_equiv
_atom_site_adp_type
_atom_site_occupancy
_atom_site_symmetry_multiplicity
_atom_site_calc_flag
_atom_site_refinement_flags
Tb1 Tb 0.49890(2) 0.64868(2) 0.436533(15) 0.0796(4) Uani 1 1 d U
Tb2 Tb 0.57110(2) 0.73113(3) 0.305826(16) 0.0884(4) Uani 1 1 d U
Tb3 Tb 0.65369(2) 0.74214(3) 0.437443(17) 0.0865(4) Uani 1 1 d U
Tb4 Tb 0.74541(2) 0.67451(3) 0.310058(18) 0.0933(5) Uani 1 1 d U
Cd1 Cd 0.69037(3) 0.71461(3) 0.31134(2) 0.0770(5) Uani 1 1 d U
Cd2 Cd 0.70953(3) 0.70295(3) 0.43598(2) 0.0736(5) Uani 1 1 d U
Cd3 Cd 0.52509(3) 0.68231(3) 0.30826(2) 0.0768(5) Uani 1 1 d U
Cd4 Cd 0.59047(3) 0.76294(3) 0.44123(2) 0.0706(5) Uani 1 1 d U
Cd5 Cd 0.66792(3) 0.76013(3) 0.27011(2) 0.0738(5) Uani 1 1 d U
Cd6 Cd 0.78358(3) 0.62567(3) 0.30699(2) 0.0745(5) Uani 1 1 d U
Cd7 Cd 0.77824(3) 0.59176(4) 0.27056(2) 0.0833(6) Uani 1 1 d U
Cd8 Cd 0.62679(3) 0.76595(3) 0.30466(2) 0.0731(5) Uani 1 1 d U
Cd9 Cd 0.47224(3) 0.59327(3) 0.44227(2) 0.0683(5) Uani 1 1 d U
Cd10 Cd 0.54297(3) 0.69838(3) 0.43388(2) 0.0719(5) Uani 1 1 d U
Cd11 Cd 0.49016(3) 0.56178(3) 0.47831(2) 0.0709(5) Uani 1 1 d U
Cd12 Cd 0.55485(3) 0.74474(4) 0.47636(2) 0.0811(6) Uani 1 1 d U
N1 N 0.7740(4) 0.7021(3) 0.3261(3) 0.086(6) Uani 1 1 d U
N2 N 0.7435(3) 0.7242(3) 0.4300(2) 0.062(5) Uani 1 1 d U
N3 N 0.7070(4) 0.7472(3) 0.3197(2) 0.077(5) Uani 1 1 d U
N4 N 0.6766(3) 0.7755(3) 0.4241(2) 0.069(5) Uani 1 1 d U
N5 N 0.6337(4) 0.7890(4) 0.3249(3) 0.097(7) Uani 1 1 d DU
N6 N 0.5743(3) 0.7854(3) 0.4218(2) 0.072(5) Uani 1 1 d U
N7 N 0.5388(3) 0.7578(3) 0.3196(2) 0.073(5) Uani 1 1 d U
N8 N 0.5189(3) 0.7281(3) 0.4262(2) 0.067(5) Uani 1 1 d U
N9 N 0.4881(3) 0.6983(3) 0.3158(2) 0.062(5) Uani 1 1 d U
N10 N 0.4643(3) 0.6702(3) 0.4220(2) 0.063(5) Uani 1 1 d U
N11 N 0.4396(3) 0.6323(3) 0.3278(2) 0.068(5) Uani 1 1 d U
N12 N 0.4426(3) 0.5796(3) 0.4244(2) 0.072(5) Uani 1 1 d U
O1 O 0.8193(3) 0.6420(3) 0.2909(2) 0.076(4) Uani 1 1 d U
O2 O 0.7866(3) 0.6629(3) 0.3096(2) 0.080(5) Uani 1 1 d U
O3 O 0.6963(3) 0.7375(3) 0.4436(2) 0.074(4) Uani 1 1 d U
O4 O 0.6719(3) 0.7625(3) 0.4631(2) 0.077(4) Uani 1 1 d U
O5 O 0.7646(3) 0.6964(3) 0.2854(2) 0.079(4) Uani 1 1 d U
O6 O 0.7311(3) 0.7094(3) 0.3043(2) 0.078(4) Uani 1 1 d U
O7 O 0.6301(3) 0.7746(3) 0.4401(2) 0.076(4) Uani 1 1 d U
O8 O 0.5989(3) 0.7966(3) 0.4580(2) 0.086(5) Uani 1 1 d U
O9 O 0.7027(3) 0.7832(3) 0.2779(2) 0.085(5) Uani 1 1 d U
O10 O 0.6625(3) 0.7777(3) 0.29472(18) 0.072(4) Uani 1 1 d U
O11 O 0.5533(3) 0.7645(2) 0.45249(19) 0.073(4) Uani 1 1 d U
O12 O 0.5153(3) 0.7624(3) 0.47234(19) 0.076(4) Uani 1 1 d U
O13 O 0.6100(3) 0.7954(2) 0.2868(2) 0.074(4) Uani 1 1 d U
O14 O 0.5852(3) 0.7679(2) 0.30507(17) 0.066(4) Uani 1 1 d U
O15 O 0.5048(2) 0.6866(2) 0.44171(18) 0.066(4) Uani 1 1 d U
O16 O 0.4767(2) 0.6672(3) 0.46228(17) 0.065(4) Uani 1 1 d U
O17 O 0.5476(3) 0.7464(3) 0.27947(18) 0.073(4) Uani 1 1 d U
O18 O 0.5310(2) 0.7177(2) 0.29980(17) 0.065(4) Uani 1 1 d U
O19 O 0.4613(2) 0.6295(2) 0.43935(17) 0.060(4) Uani 1 1 d U
O20 O 0.4362(2) 0.6046(2) 0.45995(19) 0.068(4) Uani 1 1 d U
O21 O 0.4464(3) 0.6885(3) 0.2769(2) 0.088(5) Uani 1 1 d U
O22 O 0.4531(3) 0.6551(3) 0.29604(18) 0.071(4) Uani 1 1 d U
O23 O 0.4674(2) 0.5605(2) 0.45457(18) 0.067(4) Uani 1 1 d U
O24 O 0.4712(2) 0.5263(2) 0.47403(18) 0.067(4) Uani 1 1 d U
O25 O 0.8125(4) 0.5994(3) 0.2543(3) 0.110(6) Uani 1 1 d U
O26 O 0.7802(4) 0.6186(3) 0.2459(3) 0.107(6) Uani 1 1 d U
O27 O 0.7527(3) 0.5714(3) 0.2540(2) 0.090(5) Uani 1 1 d U
O28 O 0.7630(3) 0.6229(3) 0.2817(2) 0.081(4) Uani 1 1 d U
O29 O 0.7423(3) 0.6529(3) 0.2842(2) 0.084(5) Uani 1 1 d U
O30 O 0.7431(2) 0.6008(3) 0.31563(19) 0.069(4) Uani 1 1 d U
O31 O 0.7475(3) 0.6365(3) 0.31939(19) 0.072(4) Uani 1 1 d U
O32 O 0.7280(3) 0.6786(3) 0.3367(2) 0.091(5) Uani 1 1 d U
O33 O 0.6918(3) 0.6980(3) 0.3372(2) 0.092(5) Uani 1 1 d U
O34 O 0.7028(3) 0.6681(3) 0.3060(2) 0.094(5) Uani 1 1 d U
O35 O 0.6693(3) 0.6868(3) 0.3003(2) 0.082(5) Uani 1 1 d U
O36 O 0.6881(3) 0.7287(2) 0.28322(19) 0.071(4) Uani 1 1 d U
O37 O 0.6905(3) 0.7350(3) 0.2566(2) 0.078(4) Uani 1 1 d U
O38 O 0.6654(3) 0.7887(3) 0.2511(2) 0.079(4) Uani 1 1 d U
O39 O 0.6410(3) 0.7610(3) 0.2443(2) 0.089(5) Uani 1 1 d U
O40 O 0.6525(3) 0.7312(3) 0.3165(2) 0.083(5) Uani 1 1 d U
O41 O 0.6131(3) 0.7334(3) 0.31711(19) 0.075(4) Uani 1 1 d U
O42 O 0.6317(3) 0.7460(3) 0.28058(18) 0.070(4) Uani 1 1 d U
O43 O 0.5971(3) 0.7288(3) 0.2812(2) 0.085(5) Uani 1 1 d U
O44 O 0.5778(3) 0.6934(3) 0.3012(2) 0.089(5) Uani 1 1 d U
O45 O 0.5563(3) 0.6639(3) 0.2969(2) 0.093(5) Uani 1 1 d U
O46 O 0.5648(3) 0.7157(3) 0.33258(19) 0.076(4) Uani 1 1 d U
O47 O 0.5436(3) 0.6844(3) 0.3344(2) 0.078(4) Uani 1 1 d U
O48 O 0.5069(3) 0.6770(3) 0.2814(2) 0.083(5) Uani 1 1 d U
O49 O 0.7354(2) 0.6733(3) 0.42960(18) 0.066(4) Uani 1 1 d U
O50 O 0.7471(2) 0.6396(2) 0.42697(17) 0.062(4) Uani 1 1 d U
O51 O 0.7239(3) 0.7005(2) 0.46451(19) 0.071(4) Uani 1 1 d U
O52 O 0.6927(3) 0.7036(3) 0.4096(2) 0.084(5) Uani 1 1 d U
O53 O 0.6635(3) 0.7294(3) 0.4105(2) 0.077(4) Uani 1 1 d U
O54 O 0.6830(3) 0.6777(3) 0.4441(2) 0.079(4) Uani 1 1 d U
O55 O 0.6561(3) 0.7036(3) 0.4402(2) 0.093(5) Uani 1 1 d U
O56 O 0.6320(3) 0.7328(3) 0.4630(2) 0.080(4) Uani 1 1 d U
O57 O 0.5930(3) 0.7418(3) 0.46472(19) 0.072(4) Uani 1 1 d U
O58 O 0.6116(2) 0.7364(3) 0.42698(19) 0.072(4) Uani 1 1 d U
O59 O 0.5745(3) 0.7239(2) 0.42877(18) 0.068(4) Uani 1 1 d U
O60 O 0.5647(3) 0.7720(3) 0.4942(2) 0.098(5) Uani 1 1 d U
O61 O 0.5839(3) 0.7426(3) 0.5028(2) 0.092(5) Uani 1 1 d U
O62 O 0.5377(3) 0.7156(3) 0.4891(2) 0.087(5) Uani 1 1 d U
O63 O 0.5435(3) 0.7120(3) 0.46268(19) 0.072(4) Uani 1 1 d U
O64 O 0.5717(3) 0.6744(3) 0.4427(2) 0.078(4) Uani 1 1 d U
O65 O 0.5419(3) 0.6504(3) 0.4392(2) 0.079(4) Uani 1 1 d U
O66 O 0.5428(3) 0.6818(3) 0.4076(2) 0.073(4) Uani 1 1 d U
O67 O 0.5145(3) 0.6558(3) 0.40966(19) 0.077(4) Uani 1 1 d U
O68 O 0.5090(3) 0.6284(3) 0.46231(19) 0.073(4) Uani 1 1 d U
O69 O 0.4961(2) 0.5947(2) 0.46548(18) 0.065(4) Uani 1 1 d U
O70 O 0.4908(3) 0.5870(3) 0.5041(2) 0.091(5) Uani 1 1 d U
O71 O 0.4593(3) 0.5673(3) 0.4970(2) 0.081(5) Uani 1 1 d U
O72 O 0.5227(3) 0.5457(3) 0.49175(19) 0.073(4) Uani 1 1 d U
O73 O 0.7402(14) 0.5594(12) 0.1511(10) 0.23(3) Uani 0.50 1 d PDU
H73 H 0.7485 0.5487 0.1530 0.348 Uiso 0.50 1 calc PR
O75 O 0.7317(4) 0.5768(4) 0.2223(3) 0.140(8) Uani 1 1 d U
O76 O 0.6938(16) 0.6572(13) 0.2136(11) 0.27(4) Uani 0.50 1 d PU
O77 O 0.7802(13) 0.6366(11) 0.1932(9) 0.21(3) Uani 0.50 1 d PDU
H77 H 0.7858 0.6487 0.1945 0.313 Uiso 0.50 1 calc PR
O78 O 0.8734(14) 0.6056(11) 0.1930(10) 0.23(3) Uani 0.50 1 d PU
O79 O 0.8263(9) 0.6352(7) 0.1900(6) 0.134(15) Uani 0.50 1 d PU
H79 H 0.8119 0.6316 0.1897 0.200 Uiso 0.50 1 calc PR
O80 O 0.8323(11) 0.7651(9) 0.3120(8) 0.18(2) Uani 0.50 1 d PU
O81 O 0.8237(13) 0.7514(11) 0.3494(10) 0.22(3) Uani 0.50 1 d PDU
H81 H 0.8226 0.7383 0.3481 0.327 Uiso 0.50 1 calc PR
O82 O 0.8720(7) 0.7853(6) 0.3018(5) 0.099(11) Uani 0.50 1 d PDU
H82A H 0.8576 0.7874 0.2994 0.119 Uiso 0.50 1 calc PR
O83 O 0.7162(15) 0.8197(14) 0.3668(11) 0.13(3) Uani 0.25 1 d PDU
H83 H 0.7064 0.8271 0.3617 0.201 Uiso 0.25 1 calc PR
O84 O 0.788(3) 0.782(2) 0.409(2) 0.24(6) Uani 0.25 1 d PU
O85 O 0.7281(12) 0.8447(10) 0.4294(8) 0.20(2) Uani 0.50 1 d PDU
H85 H 0.7318 0.8550 0.4353 0.300 Uiso 0.50 1 calc PR
O86 O 0.5357(5) 0.6925(4) 0.5201(4) 0.167(10) Uani 1 1 d U
O87 O 0.5111(4) 0.6195(4) 0.5222(3) 0.143(8) Uani 1 1 d U
H87 H 0.5182 0.6112 0.5158 0.214 Uiso 1 1 calc R
O88 O 0.4538(3) 0.4565(3) 0.4780(2) 0.091(5) Uani 1 1 d U
H88 H 0.4424 0.4601 0.4839 0.136 Uiso 1 1 calc R
O89 O 0.3910(16) 0.5033(14) 0.3964(12) 0.29(4) Uani 0.50 1 d PDU
H89 H 0.3900 0.5038 0.4066 0.429 Uiso 0.50 1 calc PR
O91 O 0.3760(4) 0.6489(4) 0.3922(3) 0.145(8) Uani 1 1 d U
O92 O 0.4055(14) 0.7081(11) 0.3665(10) 0.23(3) Uani 0.50 1 d PDU
H92 H 0.3945 0.7151 0.3621 0.338 Uiso 0.50 1 calc PR
O93 O 0.7583(6) 0.6469(5) 0.2245(4) 0.085(10) Uani 0.50 1 d PDU
H93 H 0.7594 0.6375 0.2317 0.128 Uiso 0.50 1 calc PR
O94 O 0.6187(4) 0.7219(4) 0.5203(3) 0.133(8) Uani 1 1 d U
H94 H 0.6112 0.7137 0.5141 0.200 Uiso 1 1 calc R
O95 O 0.4422(16) 0.7526(13) 0.3411(11) 0.26(4) Uani 0.50 1 d PDU
H95 H 0.4509 0.7458 0.3346 0.392 Uiso 0.50 1 calc PR
O96 O 0.3874(16) 0.7815(12) 0.3187(11) 0.26(4) Uani 0.50 1 d PDU
H96 H 0.3769 0.7877 0.3131 0.394 Uiso 0.50 1 calc PR
O97 O 0.5664(15) 0.8360(12) 0.3323(10) 0.24(3) Uani 0.50 1 d PDU
H97 H 0.5809 0.8328 0.3317 0.363 Uiso 0.50 1 calc PR
O98 O 0.5454(19) 0.8342(16) 0.3888(13) 0.16(4) Uani 0.25 1 d PDU
H98 H 0.5494 0.8445 0.3830 0.242 Uiso 0.25 1 calc PR
O99 O 0.3691(11) 0.5701(10) 0.3934(9) 0.21(3) Uani 0.50 1 d PDU
H99 H 0.3795 0.5608 0.3952 0.316 Uiso 0.50 1 calc PR
O100 O 0.6726(18) 0.5969(15) 0.2402(13) 0.15(3) Uani 0.25 1 d PU
O101 O 0.662(2) 0.6574(19) 0.2418(16) 0.18(4) Uani 0.25 1 d PU
O102 O 0.7129(13) 0.5481(10) 0.1898(9) 0.21(3) Uani 0.50 1 d PU
O105 O 0.7504(13) 0.8737(11) 0.4438(9) 0.21(3) Uani 0.50 1 d PU
O107 O 0.5677(15) 0.6228(12) 0.5259(11) 0.25(3) Uani 0.50 1 d PU
O110 O 0.4224(13) 0.6509(10) 0.5142(9) 0.20(3) Uani 0.50 1 d PU
O111 O 0.4465(18) 0.7529(15) 0.3703(13) 0.14(3) Uani 0.25 1 d PU
O113 O 0.6563(15) 0.8408(12) 0.3582(11) 0.11(3) Uani 0.25 1 d PU
O114 O 0.4567(19) 0.7695(16) 0.4015(14) 0.16(4) Uani 0.25 1 d PU
O116 O 0.3749(6) 0.6080(5) 0.4056(5) 0.220(14) Uani 1 1 d U
O118 O 0.4392(3) 0.7813(3) 0.4744(3) 0.111(6) Uani 1 1 d DU
H11X H 0.4402 0.7743 0.4830 0.167 Uiso 1 1 calc R
O119 O 0.4038(3) 0.7483(3) 0.2703(3) 0.112(6) Uani 1 1 d DU
H11S H 0.3918 0.7456 0.2646 0.169 Uiso 1 1 calc R
O120 O 0.4046(11) 0.7213(9) 0.4202(8) 0.18(2) Uani 0.50 1 d PU
O121 O 0.3596(10) 0.6608(8) 0.4933(7) 0.166(19) Uani 0.50 1 d PU
O122 O 0.3739(5) 0.5909(5) 0.4961(4) 0.170(10) Uani 1 1 d U
H122 H 0.3668 0.5944 0.5047 0.255 Uiso 1 1 calc R
C1 C 0.8370(5) 0.6286(4) 0.2826(4) 0.096(8) Uani 1 1 d U
H1A H 0.8404 0.6345 0.2717 0.144 Uiso 1 1 calc R
H1B H 0.8307 0.6143 0.2814 0.144 Uiso 1 1 calc R
H1C H 0.8518 0.6283 0.2890 0.144 Uiso 1 1 calc R
C2 C 0.8259(4) 0.6606(4) 0.2971(3) 0.074(7) Uani 1 1 d U
C3 C 0.8485(4) 0.6714(4) 0.2942(3) 0.073(6) Uani 1 1 d U
H3A H 0.8601 0.6645 0.2876 0.088 Uiso 1 1 calc R
C4 C 0.8542(5) 0.6918(5) 0.3006(4) 0.095(8) Uani 1 1 d U
H4A H 0.8694 0.6978 0.2984 0.114 Uiso 1 1 calc R
C5 C 0.8372(5) 0.7035(5) 0.3105(4) 0.093(8) Uani 1 1 d U
H5A H 0.8407 0.7169 0.3152 0.112 Uiso 1 1 calc R
C6 C 0.8135(4) 0.6927(4) 0.3125(3) 0.072(6) Uani 1 1 d U
C7 C 0.8087(4) 0.6728(4) 0.3061(3) 0.069(6) Uani 1 1 d U
C8 C 0.7980(5) 0.7059(4) 0.3226(3) 0.086(7) Uani 1 1 d U
H8A H 0.8049 0.7183 0.3272 0.104 Uiso 1 1 calc R
C9 C 0.7630(5) 0.7172(4) 0.3376(3) 0.087(7) Uani 1 1 d U
H9A H 0.7455 0.7182 0.3357 0.104 Uiso 1 1 calc R
H9B H 0.7701 0.7314 0.3364 0.104 Uiso 1 1 calc R
C10 C 0.7683(5) 0.7078(5) 0.3552(3) 0.097(8) Uani 1 1 d U
H10A H 0.7623 0.6931 0.3558 0.116 Uiso 1 1 calc R
H10B H 0.7858 0.7075 0.3571 0.116 Uiso 1 1 calc R
C11 C 0.7562(5) 0.7213(4) 0.3682(3) 0.086(7) Uani 1 1 d U
H11B H 0.7386 0.7199 0.3674 0.103 Uiso 1 1 calc R
H11C H 0.7605 0.7363 0.3667 0.103 Uiso 1 1 calc R
C12 C 0.7653(5) 0.7131(4) 0.3865(3) 0.093(8) Uani 1 1 d U
H12A H 0.7641 0.6975 0.3870 0.112 Uiso 1 1 calc R
H12B H 0.7823 0.7170 0.3880 0.112 Uiso 1 1 calc R
C13 C 0.7506(4) 0.7227(4) 0.4002(3) 0.082(7) Uani 1 1 d U
H13A H 0.7339 0.7178 0.3992 0.099 Uiso 1 1 calc R
H13B H 0.7507 0.7383 0.3991 0.099 Uiso 1 1 calc R
C14 C 0.7606(4) 0.7164(4) 0.4172(3) 0.069(6) Uani 1 1 d U
H14A H 0.7623 0.7008 0.4179 0.082 Uiso 1 1 calc R
H14B H 0.7766 0.7228 0.4188 0.082 Uiso 1 1 calc R
C15 C 0.7489(4) 0.7416(4) 0.4377(3) 0.071(6) Uani 1 1 d U
H15A H 0.7644 0.7469 0.4354 0.085 Uiso 1 1 calc R
C16 C 0.7349(4) 0.7544(4) 0.4496(3) 0.070(6) Uani 1 1 d U
C17 C 0.7469(4) 0.7699(4) 0.4593(3) 0.072(6) Uani 1 1 d U
H17A H 0.7639 0.7707 0.4587 0.087 Uiso 1 1 calc R
C18 C 0.7350(4) 0.7839(4) 0.4697(3) 0.072(6) Uani 1 1 d U
H18A H 0.7434 0.7949 0.4753 0.087 Uiso 1 1 calc R
C19 C 0.7100(4) 0.7813(4) 0.4716(3) 0.082(7) Uani 1 1 d U
H19A H 0.7017 0.7900 0.4792 0.098 Uiso 1 1 calc R
C20 C 0.6970(4) 0.7657(4) 0.4624(3) 0.067(6) Uani 1 1 d U
C21 C 0.7091(3) 0.7515(3) 0.4515(3) 0.052(5) Uani 1 1 d U
C22 C 0.6575(4) 0.7740(4) 0.4759(3) 0.075(7) Uani 1 1 d U
H22A H 0.6662 0.7740 0.4863 0.113 Uiso 1 1 calc R
H22B H 0.6421 0.7668 0.4773 0.113 Uiso 1 1 calc R
H22C H 0.6547 0.7886 0.4723 0.113 Uiso 1 1 calc R
C23 C 0.7810(5) 0.6862(5) 0.2725(4) 0.111(10) Uani 1 1 d U
H23A H 0.7810 0.6948 0.2626 0.167 Uiso 1 1 calc R
H23B H 0.7751 0.6719 0.2700 0.167 Uiso 1 1 calc R
H23C H 0.7973 0.6852 0.2769 0.167 Uiso 1 1 calc R
C24 C 0.7626(4) 0.7181(4) 0.2865(3) 0.072(6) Uani 1 1 d U
C25 C 0.7760(5) 0.7337(5) 0.2779(3) 0.086(8) Uani 1 1 d U
H25A H 0.7876 0.7288 0.2703 0.104 Uiso 1 1 calc R
C26 C 0.7736(5) 0.7549(5) 0.2798(3) 0.095(8) Uani 1 1 d DU
H26A H 0.7831 0.7640 0.2733 0.114 Uiso 1 1 calc R
C27 C 0.7567(4) 0.7642(5) 0.2916(3) 0.097(8) Uani 1 1 d DU
H27A H 0.7553 0.7789 0.2939 0.116 Uiso 1 1 calc R
C28 C 0.7419(4) 0.7469(4) 0.2996(3) 0.076(7) Uani 1 1 d U
C29 C 0.7444(4) 0.7252(4) 0.2972(3) 0.073(6) Uani 1 1 d U
C30 C 0.7245(4) 0.7574(4) 0.3117(3) 0.078(7) Uani 1 1 d U
H30A H 0.7263 0.7722 0.3135 0.094 Uiso 1 1 calc R
C31 C 0.6946(5) 0.7607(4) 0.3322(3) 0.086(7) Uani 1 1 d U
H31A H 0.6770 0.7589 0.3316 0.103 Uiso 1 1 calc R
H31B H 0.6985 0.7758 0.3305 0.103 Uiso 1 1 calc R
C32 C 0.7046(5) 0.7526(5) 0.3493(3) 0.098(8) Uani 1 1 d U
H32A H 0.7221 0.7548 0.3500 0.118 Uiso 1 1 calc R
H32B H 0.7012 0.7373 0.3507 0.118 Uiso 1 1 calc R
C33 C 0.6906(5) 0.7666(5) 0.3634(4) 0.104(9) Uani 1 1 d U
H33A H 0.6917 0.7818 0.3606 0.125 Uiso 1 1 calc R
H33B H 0.6735 0.7626 0.3637 0.125 Uiso 1 1 calc R
C34 C 0.7026(5) 0.7624(5) 0.3809(3) 0.089(8) Uani 1 1 d U
H34A H 0.7044 0.7470 0.3828 0.107 Uiso 1 1 calc R
H34B H 0.7186 0.7690 0.3814 0.107 Uiso 1 1 calc R
C35 C 0.6863(5) 0.7720(4) 0.3936(3) 0.087(8) Uani 1 1 d U
H35A H 0.6704 0.7651 0.3931 0.105 Uiso 1 1 calc R
H35B H 0.6841 0.7873 0.3913 0.105 Uiso 1 1 calc R
C36 C 0.6970(5) 0.7693(4) 0.4115(3) 0.088(8) Uani 1 1 d U
H36A H 0.7111 0.7786 0.4129 0.105 Uiso 1 1 calc R
H36B H 0.7021 0.7544 0.4132 0.105 Uiso 1 1 calc R
C37 C 0.6751(4) 0.7939(4) 0.4274(3) 0.065(6) Uani 1 1 d U
H37A H 0.6870 0.8027 0.4227 0.077 Uiso 1 1 calc R
C38 C 0.6572(4) 0.8046(4) 0.4379(3) 0.077(7) Uani 1 1 d DU
C39 C 0.6622(5) 0.8267(4) 0.4425(4) 0.103(9) Uani 1 1 d DU
H39A H 0.6769 0.8328 0.4392 0.123 Uiso 1 1 calc R
C40 C 0.6455(5) 0.8398(5) 0.4522(4) 0.117(10) Uani 1 1 d DU
H40A H 0.6484 0.8542 0.4548 0.140 Uiso 1 1 calc R
C41 C 0.6243(5) 0.8284(5) 0.4572(4) 0.101(9) Uani 1 1 d U
H41A H 0.6133 0.8357 0.4640 0.122 Uiso 1 1 calc R
C42 C 0.6185(5) 0.8076(4) 0.4530(3) 0.085(7) Uani 1 1 d U
C43 C 0.6351(4) 0.7938(4) 0.4433(3) 0.072(6) Uani 1 1 d U
C44 C 0.5794(5) 0.8096(4) 0.4666(4) 0.096(8) Uani 1 1 d U
H44A H 0.5853 0.8145 0.4773 0.144 Uiso 1 1 calc R
H44B H 0.5652 0.8008 0.4682 0.144 Uiso 1 1 calc R
H44C H 0.5753 0.8219 0.4598 0.144 Uiso 1 1 calc R
C45 C 0.7190(4) 0.7914(4) 0.2643(3) 0.088(7) Uani 1 1 d U
H45A H 0.7334 0.7976 0.2692 0.131 Uiso 1 1 calc R
H45B H 0.7105 0.8021 0.2579 0.131 Uiso 1 1 calc R
H45C H 0.7236 0.7796 0.2572 0.131 Uiso 1 1 calc R
C46 C 0.6981(5) 0.7983(4) 0.2899(3) 0.080(7) Uani 1 1 d U
C47 C 0.7141(6) 0.8146(5) 0.2938(4) 0.109(10) Uani 1 1 d U
H47A H 0.7282 0.8169 0.2876 0.131 Uiso 1 1 calc R
C48 C 0.7087(6) 0.8269(5) 0.3068(4) 0.116(10) Uani 1 1 d U
H48B H 0.7194 0.8381 0.3093 0.139 Uiso 1 1 calc R
C49 C 0.6878(6) 0.8245(5) 0.3172(4) 0.119(10) Uani 1 1 d U
H49A H 0.6850 0.8333 0.3264 0.143 Uiso 1 1 calc R
C50 C 0.6715(5) 0.8079(5) 0.3126(4) 0.095(8) Uani 1 1 d U
C51 C 0.6764(5) 0.7940(4) 0.2987(3) 0.080(7) Uani 1 1 d U
C52 C 0.6526(4) 0.8060(4) 0.3246(4) 0.100(9) Uani 1 1 d DU
H52A H 0.6521 0.8163 0.3330 0.120 Uiso 1 1 calc R
C53 C 0.6172(4) 0.7910(4) 0.3398(3) 0.089(8) Uani 1 1 d DU
H53A H 0.6206 0.8043 0.3458 0.107 Uiso 1 1 calc R
H53B H 0.6002 0.7912 0.3364 0.107 Uiso 1 1 calc R
C54 C 0.6220(5) 0.7723(5) 0.3505(4) 0.107(9) Uani 1 1 d U
H54A H 0.6381 0.7740 0.3554 0.129 Uiso 1 1 calc R
H54B H 0.6224 0.7595 0.3436 0.129 Uiso 1 1 calc R
C55 C 0.6031(7) 0.7683(6) 0.3652(4) 0.141(13) Uani 1 1 d DU
H55A H 0.5867 0.7704 0.3609 0.169 Uiso 1 1 calc R
H55B H 0.6044 0.7534 0.3688 0.169 Uiso 1 1 calc R
C56 C 0.6067(5) 0.7826(5) 0.3800(3) 0.102(9) Uani 1 1 d DU
H56A H 0.6022 0.7973 0.3772 0.122 Uiso 1 1 calc R
H56B H 0.6237 0.7825 0.3834 0.122 Uiso 1 1 calc R
C57 C 0.5904(5) 0.7743(5) 0.3945(4) 0.107(9) Uani 1 1 d U
H57A H 0.5739 0.7716 0.3905 0.129 Uiso 1 1 calc R
H57B H 0.5969 0.7609 0.3989 0.129 Uiso 1 1 calc R
C58 C 0.5901(5) 0.7914(4) 0.4078(3) 0.090(8) Uani 1 1 d U
H58A H 0.6066 0.7936 0.4119 0.108 Uiso 1 1 calc R
H58B H 0.5845 0.8049 0.4030 0.108 Uiso 1 1 calc R
C59 C 0.5542(4) 0.7948(4) 0.4228(3) 0.067(6) Uani 1 1 d DU
H59A H 0.5514 0.8054 0.4148 0.081 Uiso 1 1 calc R
C60 C 0.5344(4) 0.7918(4) 0.4348(3) 0.081(7) Uani 1 1 d DU
C61 C 0.5126(4) 0.8042(4) 0.4322(3) 0.082(7) Uani 1 1 d U
H61A H 0.5119 0.8138 0.4232 0.098 Uiso 1 1 calc R
C62 C 0.4931(5) 0.8025(4) 0.4424(3) 0.083(7) Uani 1 1 d U
H62A H 0.4791 0.8106 0.4403 0.100 Uiso 1 1 calc R
C63 C 0.4936(4) 0.7889(4) 0.4559(3) 0.078(7) Uani 1 1 d U
H63A H 0.4799 0.7878 0.4627 0.094 Uiso 1 1 calc R
C64 C 0.5133(4) 0.7772(4) 0.4594(3) 0.081(7) Uani 1 1 d U
C65 C 0.5352(4) 0.7778(4) 0.4483(3) 0.068(6) Uani 1 1 d U
C66 C 0.4982(4) 0.7646(4) 0.4860(3) 0.083(7) Uani 1 1 d U
H66A H 0.4819 0.7657 0.4816 0.124 Uiso 1 1 calc R
H66B H 0.5019 0.7773 0.4923 0.124 Uiso 1 1 calc R
H66C H 0.4992 0.7521 0.4931 0.124 Uiso 1 1 calc R
C67 C 0.6239(5) 0.8100(4) 0.2761(3) 0.094(8) Uani 1 1 d U
H67A H 0.6137 0.8150 0.2672 0.141 Uiso 1 1 calc R
H67B H 0.6377 0.8025 0.2716 0.141 Uiso 1 1 calc R
H67C H 0.6294 0.8221 0.2826 0.141 Uiso 1 1 calc R
C68 C 0.5858(4) 0.7998(4) 0.2890(3) 0.074(6) Uani 1 1 d DU
C69 C 0.5732(4) 0.8175(4) 0.2811(3) 0.093(8) Uani 1 1 d DU
H69A H 0.5816 0.8265 0.2738 0.112 Uiso 1 1 calc R
C70 C 0.5476(4) 0.8215(5) 0.2842(4) 0.102(9) Uani 1 1 d DU
H70A H 0.5389 0.8324 0.2789 0.123 Uiso 1 1 calc R
C71 C 0.5374(5) 0.8080(4) 0.2956(4) 0.091(8) Uani 1 1 d U
H71A H 0.5216 0.8112 0.2992 0.109 Uiso 1 1 calc R
C72 C 0.5487(4) 0.7894(4) 0.3026(3) 0.069(6) Uani 1 1 d U
C73 C 0.5736(4) 0.7852(4) 0.2998(3) 0.066(6) Uani 1 1 d U
C74 C 0.5333(4) 0.7765(4) 0.3147(3) 0.065(6) Uani 1 1 d U
H74A H 0.5189 0.7826 0.3187 0.078 Uiso 1 1 calc R
C75 C 0.5224(4) 0.7483(3) 0.3326(2) 0.057(5) Uani 1 1 d U
H75A H 0.5216 0.7327 0.3313 0.069 Uiso 1 1 calc R
H75B H 0.5060 0.7540 0.3314 0.069 Uiso 1 1 calc R
C76 C 0.5336(4) 0.7545(4) 0.3506(3) 0.080(7) Uani 1 1 d U
H76A H 0.5509 0.7514 0.3508 0.096 Uiso 1 1 calc R
H76B H 0.5313 0.7698 0.3527 0.096 Uiso 1 1 calc R
C77 C 0.5207(4) 0.7413(4) 0.3642(3) 0.067(6) Uani 1 1 d U
H77A H 0.5033 0.7442 0.3638 0.081 Uiso 1 1 calc R
H77B H 0.5231 0.7261 0.3621 0.081 Uiso 1 1 calc R
C78 C 0.5300(4) 0.7468(4) 0.3814(3) 0.072(6) Uani 1 1 d U
H78A H 0.5266 0.7619 0.3835 0.087 Uiso 1 1 calc R
H78B H 0.5476 0.7450 0.3814 0.087 Uiso 1 1 calc R
C79 C 0.5197(4) 0.7336(4) 0.3955(3) 0.062(6) Uani 1 1 d U
H79A H 0.5252 0.7188 0.3945 0.074 Uiso 1 1 calc R
H79B H 0.5020 0.7337 0.3948 0.074 Uiso 1 1 calc R
C80 C 0.5275(4) 0.7425(3) 0.4122(3) 0.062(6) Uani 1 1 d U
H80A H 0.5208 0.7568 0.4137 0.074 Uiso 1 1 calc R
H80B H 0.5452 0.7436 0.4125 0.074 Uiso 1 1 calc R
C81 C 0.4995(4) 0.7343(4) 0.4336(3) 0.069(6) Uani 1 1 d U
H81A H 0.4931 0.7478 0.4307 0.082 Uiso 1 1 calc R
C82 C 0.4865(4) 0.7214(4) 0.4465(3) 0.061(6) Uani 1 1 d U
C83 C 0.4686(4) 0.7327(4) 0.4556(3) 0.076(7) Uani 1 1 d U
H83A H 0.4660 0.7472 0.4532 0.092 Uiso 1 1 calc R
C84 C 0.4546(4) 0.7230(4) 0.4680(3) 0.067(6) Uani 1 1 d U
H84A H 0.4439 0.7311 0.4745 0.081 Uiso 1 1 calc R
C85 C 0.4569(4) 0.7018(4) 0.4701(3) 0.066(6) Uani 1 1 d U
H85A H 0.4469 0.6953 0.4780 0.079 Uiso 1 1 calc R
C86 C 0.4734(4) 0.6885(4) 0.4613(3) 0.069(6) Uani 1 1 d U
C87 C 0.4892(4) 0.6999(4) 0.4495(3) 0.065(6) Uani 1 1 d U
C88 C 0.4654(4) 0.6563(4) 0.4765(3) 0.073(6) Uani 1 1 d U
H88A H 0.4589 0.6668 0.4841 0.110 Uiso 1 1 calc R
H88B H 0.4774 0.6477 0.4822 0.110 Uiso 1 1 calc R
H88C H 0.4524 0.6471 0.4726 0.110 Uiso 1 1 calc R
C89 C 0.5569(5) 0.7591(4) 0.2662(3) 0.095(8) Uani 1 1 d U
H89A H 0.5485 0.7555 0.2560 0.143 Uiso 1 1 calc R
H89B H 0.5740 0.7562 0.2649 0.143 Uiso 1 1 calc R
H89C H 0.5545 0.7741 0.2687 0.143 Uiso 1 1 calc R
C90 C 0.5222(4) 0.7456(4) 0.2810(3) 0.070(6) Uani 1 1 d U
C91 C 0.5066(4) 0.7589(4) 0.2732(3) 0.073(6) Uani 1 1 d U
H91A H 0.5128 0.7692 0.2658 0.087 Uiso 1 1 calc R
C92 C 0.4815(4) 0.7578(4) 0.2760(3) 0.079(7) Uani 1 1 d U
H92A H 0.4705 0.7671 0.2708 0.095 Uiso 1 1 calc R
C93 C 0.4742(4) 0.7419(4) 0.2869(3) 0.075(7) Uani 1 1 d U
H93A H 0.4575 0.7402 0.2886 0.090 Uiso 1 1 calc R
C94 C 0.4893(4) 0.7284(4) 0.2955(3) 0.069(6) Uani 1 1 d U
C95 C 0.5144(4) 0.7289(4) 0.2926(3) 0.068(6) Uani 1 1 d U
C96 C 0.4791(4) 0.7142(4) 0.3086(3) 0.073(6) Uani 1 1 d U
H96A H 0.4634 0.7178 0.3121 0.087 Uiso 1 1 calc R
C97 C 0.4747(4) 0.6884(4) 0.3299(3) 0.063(6) Uani 1 1 d U
H97A H 0.4576 0.6924 0.3290 0.075 Uiso 1 1 calc R
H97B H 0.4758 0.6728 0.3289 0.075 Uiso 1 1 calc R
C98 C 0.4839(4) 0.6950(4) 0.3463(2) 0.060(5) Uani 1 1 d U
H98A H 0.4807 0.7103 0.3480 0.072 Uiso 1 1 calc R
H98B H 0.5015 0.6929 0.3467 0.072 Uiso 1 1 calc R
C99 C 0.4725(4) 0.6826(4) 0.3601(3) 0.067(6) Uani 1 1 d U
H99A H 0.4784 0.6679 0.3595 0.080 Uiso 1 1 calc R
H99B H 0.4550 0.6822 0.3581 0.080 Uiso 1 1 calc R
C100 C 0.4770(4) 0.6912(3) 0.3783(2) 0.057(5) Uani 1 1 d U
H10C H 0.4944 0.6926 0.3801 0.069 Uiso 1 1 calc R
H10D H 0.4698 0.7055 0.3793 0.069 Uiso 1 1 calc R
C101 C 0.4664(4) 0.6767(4) 0.3916(3) 0.067(6) Uani 1 1 d U
H10E H 0.4742 0.6627 0.3911 0.080 Uiso 1 1 calc R
H10F H 0.4490 0.6747 0.3896 0.080 Uiso 1 1 calc R
C102 C 0.4702(4) 0.6866(3) 0.4090(3) 0.063(6) Uani 1 1 d U
H10G H 0.4870 0.6913 0.4102 0.076 Uiso 1 1 calc R
H10H H 0.4597 0.6991 0.4104 0.076 Uiso 1 1 calc R
C103 C 0.4413(4) 0.6715(4) 0.4273(3) 0.068(6) Uani 1 1 d U
H10I H 0.4321 0.6834 0.4239 0.081 Uiso 1 1 calc R
C104 C 0.4295(4) 0.6556(4) 0.4381(3) 0.061(6) Uani 1 1 d U
C105 C 0.4065(4) 0.6632(4) 0.4451(3) 0.069(6) Uani 1 1 d U
H10J H 0.4005 0.6769 0.4426 0.083 Uiso 1 1 calc R
C106 C 0.3943(4) 0.6499(4) 0.4551(3) 0.074(6) Uani 1 1 d U
H10K H 0.3785 0.6537 0.4580 0.088 Uiso 1 1 calc R
C107 C 0.4031(4) 0.6311(4) 0.4613(3) 0.081(7) Uani 1 1 d U
H10L H 0.3943 0.6233 0.4692 0.097 Uiso 1 1 calc R
C108 C 0.4260(4) 0.6235(4) 0.4555(3) 0.071(6) Uani 1 1 d U
C109 C 0.4394(4) 0.6377(4) 0.4443(3) 0.065(6) Uani 1 1 d U
C110 C 0.4219(5) 0.5899(4) 0.4696(3) 0.088(8) Uani 1 1 d U
H11D H 0.4181 0.5964 0.4802 0.132 Uiso 1 1 calc R
H11E H 0.4309 0.5768 0.4714 0.132 Uiso 1 1 calc R
H11F H 0.4070 0.5867 0.4638 0.132 Uiso 1 1 calc R
C111 C 0.4370(5) 0.7028(4) 0.2635(3) 0.092(8) Uani 1 1 d U
H11G H 0.4487 0.7037 0.2547 0.137 Uiso 1 1 calc R
H11H H 0.4341 0.7169 0.2680 0.137 Uiso 1 1 calc R
H11I H 0.4219 0.6970 0.2593 0.137 Uiso 1 1 calc R
C112 C 0.4310(4) 0.6873(4) 0.2913(3) 0.065(6) Uani 1 1 d U
C113 C 0.4148(4) 0.7035(4) 0.2956(3) 0.078(7) Uani 1 1 d U
H11J H 0.4134 0.7160 0.2892 0.094 Uiso 1 1 calc R
C114 C 0.4001(4) 0.7000(4) 0.3103(3) 0.084(7) Uani 1 1 d U
H11K H 0.3882 0.7099 0.3135 0.101 Uiso 1 1 calc R
C115 C 0.4046(4) 0.6808(4) 0.3197(3) 0.081(7) Uani 1 1 d U
H11L H 0.3952 0.6788 0.3293 0.098 Uiso 1 1 calc R
C116 C 0.4214(4) 0.6648(4) 0.3160(3) 0.063(6) Uani 1 1 d U
C117 C 0.4368(4) 0.6681(4) 0.3008(3) 0.059(5) Uani 1 1 d U
C118 C 0.4244(4) 0.6473(3) 0.3277(3) 0.059(5) Uani 1 1 d U
H11M H 0.4134 0.6471 0.3366 0.070 Uiso 1 1 calc R
C119 C 0.4394(4) 0.6168(4) 0.3418(3) 0.076(7) Uani 1 1 d U
H11N H 0.4388 0.6022 0.3375 0.091 Uiso 1 1 calc R
H11O H 0.4250 0.6192 0.3486 0.091 Uiso 1 1 calc R
C120 C 0.4634(5) 0.6201(5) 0.3527(4) 0.100(9) Uani 1 1 d U
H12C H 0.4776 0.6185 0.3456 0.120 Uiso 1 1 calc R
H12D H 0.4636 0.6346 0.3572 0.120 Uiso 1 1 calc R
C121 C 0.4651(5) 0.6038(5) 0.3672(4) 0.107(9) Uani 1 1 d U
H12E H 0.4619 0.5896 0.3627 0.128 Uiso 1 1 calc R
H12F H 0.4817 0.6039 0.3713 0.128 Uiso 1 1 calc R
C122 C 0.4485(5) 0.6073(4) 0.3818(3) 0.087(7) Uani 1 1 d U
H12G H 0.4317 0.6052 0.3782 0.104 Uiso 1 1 calc R
H12H H 0.4500 0.6221 0.3855 0.104 Uiso 1 1 calc R
C123 C 0.4539(5) 0.5918(4) 0.3967(3) 0.092(8) Uani 1 1 d U
H12I H 0.4534 0.5770 0.3928 0.111 Uiso 1 1 calc R
H12J H 0.4703 0.5946 0.4008 0.111 Uiso 1 1 calc R
C124 C 0.4362(4) 0.5943(4) 0.4111(3) 0.065(6) Uani 1 1 d U
H12K H 0.4366 0.6090 0.4153 0.078 Uiso 1 1 calc R
H12L H 0.4197 0.5913 0.4073 0.078 Uiso 1 1 calc R
C125 C 0.4311(4) 0.5630(3) 0.4277(3) 0.067(6) Uani 1 1 d DU
H12M H 0.4176 0.5612 0.4208 0.080 Uiso 1 1 calc R
C126 C 0.4334(4) 0.5454(3) 0.4397(3) 0.068(6) Uani 1 1 d DU
C127 C 0.4167(4) 0.5291(4) 0.4384(3) 0.077(7) Uani 1 1 d U
H12N H 0.4042 0.5303 0.4305 0.092 Uiso 1 1 calc R
C128 C 0.4176(4) 0.5110(4) 0.4481(3) 0.081(7) Uani 1 1 d U
H12O H 0.4059 0.5002 0.4467 0.097 Uiso 1 1 calc R
C129 C 0.4363(4) 0.5086(4) 0.4604(3) 0.089(8) Uani 1 1 d DU
H12P H 0.4382 0.4960 0.4666 0.107 Uiso 1 1 calc R
C130 C 0.4521(4) 0.5269(4) 0.4625(3) 0.079(7) Uani 1 1 d DU
C131 C 0.4517(4) 0.5450(4) 0.4521(3) 0.060(6) Uani 1 1 d U
C132 C 0.4699(4) 0.5109(4) 0.4872(3) 0.080(7) Uani 1 1 d U
H13C H 0.4690 0.4966 0.4826 0.119 Uiso 1 1 calc R
H13D H 0.4556 0.5135 0.4939 0.119 Uiso 1 1 calc R
H13E H 0.4842 0.5121 0.4941 0.119 Uiso 1 1 calc R
C133 C 0.8188(6) 0.6275(5) 0.2341(4) 0.136(12) Uani 1 1 d DU
H13F H 0.8236 0.6192 0.2245 0.204 Uiso 1 1 calc R
H13G H 0.8331 0.6316 0.2403 0.204 Uiso 1 1 calc R
H13H H 0.8103 0.6402 0.2305 0.204 Uiso 1 1 calc R
C134 C 0.8029(5) 0.6145(5) 0.2448(4) 0.095(8) Uani 1 1 d DU
C135 C 0.7134(5) 0.5559(5) 0.2628(4) 0.104(9) Uani 1 1 d U
H13I H 0.7115 0.5440 0.2703 0.156 Uiso 1 1 calc R
H13J H 0.7125 0.5508 0.2515 0.156 Uiso 1 1 calc R
H13K H 0.7007 0.5663 0.2648 0.156 Uiso 1 1 calc R
C136 C 0.7386(5) 0.5667(5) 0.2657(4) 0.091(8) Uani 1 1 d U
C137 C 0.7272(5) 0.6262(4) 0.2661(3) 0.095(8) Uani 1 1 d U
H13M H 0.7322 0.6122 0.2624 0.142 Uiso 1 1 calc R
H13N H 0.7262 0.6358 0.2566 0.142 Uiso 1 1 calc R
H13O H 0.7115 0.6253 0.2713 0.142 Uiso 1 1 calc R
C138 C 0.7460(5) 0.6351(5) 0.2787(4) 0.084(7) Uani 1 1 d U
C139 C 0.7104(4) 0.6193(4) 0.3292(3) 0.088(8) Uani 1 1 d U
H13P H 0.7064 0.6337 0.3325 0.132 Uiso 1 1 calc R
H13Q H 0.7108 0.6101 0.3389 0.132 Uiso 1 1 calc R
H13R H 0.6983 0.6141 0.3215 0.132 Uiso 1 1 calc R
C140 C 0.7360(4) 0.6192(4) 0.3205(3) 0.058(5) Uani 1 1 d U
C141 C 0.7021(6) 0.6727(5) 0.3594(4) 0.122(11) Uani 1 1 d U
H14C H 0.6863 0.6769 0.3634 0.183 Uiso 1 1 calc R
H14D H 0.7144 0.6771 0.3673 0.183 Uiso 1 1 calc R
H14E H 0.7026 0.6573 0.3581 0.183 Uiso 1 1 calc R
C142 C 0.7070(6) 0.6834(5) 0.3426(4) 0.100(9) Uani 1 1 d U
C143 C 0.6693(5) 0.6496(5) 0.2948(4) 0.107(9) Uani 1 1 d U
H14F H 0.6813 0.6383 0.2956 0.160 Uiso 1 1 calc R
H14G H 0.6641 0.6510 0.2834 0.160 Uiso 1 1 calc R
H14H H 0.6556 0.6460 0.3017 0.160 Uiso 1 1 calc R
C144 C 0.6798(5) 0.6694(4) 0.3002(3) 0.076(7) Uani 1 1 d U
C145 C 0.7066(5) 0.7009(4) 0.2664(4) 0.092(8) Uani 1 1 d U
H14I H 0.7210 0.7006 0.2733 0.138 Uiso 1 1 calc R
H14J H 0.7112 0.6986 0.2550 0.138 Uiso 1 1 calc R
H14K H 0.6956 0.6898 0.2699 0.138 Uiso 1 1 calc R
C146 C 0.6946(4) 0.7221(4) 0.2680(3) 0.065(6) Uani 1 1 d U
C147 C 0.6406(5) 0.7940(4) 0.2274(4) 0.099(8) Uani 1 1 d U
H14L H 0.6278 0.7871 0.2212 0.148 Uiso 1 1 calc R
H14M H 0.6542 0.7968 0.2202 0.148 Uiso 1 1 calc R
H14N H 0.6346 0.8073 0.2319 0.148 Uiso 1 1 calc R
C148 C 0.6489(4) 0.7788(4) 0.2421(3) 0.070(6) Uani 1 1 d U
C149 C 0.6289(5) 0.7129(4) 0.2661(3) 0.083(7) Uani 1 1 d U
H14O H 0.6161 0.7027 0.2641 0.125 Uiso 1 1 calc R
H14P H 0.6419 0.7060 0.2722 0.125 Uiso 1 1 calc R
H14Q H 0.6351 0.7182 0.2557 0.125 Uiso 1 1 calc R
C150 C 0.6189(5) 0.7317(4) 0.2764(3) 0.080(7) Uani 1 1 d U
C151 C 0.6306(5) 0.7008(4) 0.3293(3) 0.094(8) Uani 1 1 d DU
H15B H 0.6137 0.6973 0.3309 0.141 Uiso 1 1 calc R
H15C H 0.6385 0.7019 0.3400 0.141 Uiso 1 1 calc R
H15D H 0.6383 0.6896 0.3228 0.141 Uiso 1 1 calc R
C152 C 0.6327(4) 0.7218(3) 0.3203(3) 0.070(6) Uani 1 1 d DU
C153 C 0.5987(5) 0.6617(5) 0.2925(4) 0.113(10) Uani 1 1 d U
H15E H 0.6128 0.6709 0.2930 0.169 Uiso 1 1 calc R
H15F H 0.5968 0.6562 0.2814 0.169 Uiso 1 1 calc R
H15G H 0.6007 0.6499 0.3002 0.169 Uiso 1 1 calc R
C154 C 0.5760(5) 0.6747(5) 0.2973(3) 0.078(7) Uani 1 1 d U
C155 C 0.5695(5) 0.6943(4) 0.3571(3) 0.095(8) Uani 1 1 d U
H15H H 0.5631 0.6810 0.3613 0.143 Uiso 1 1 calc R
H15I H 0.5659 0.7058 0.3648 0.143 Uiso 1 1 calc R
H15J H 0.5869 0.6931 0.3558 0.143 Uiso 1 1 calc R
C156 C 0.5576(4) 0.6994(4) 0.3396(3) 0.070(6) Uani 1 1 d U
C157 C 0.7095(4) 0.6488(4) 0.4142(3) 0.081(7) Uani 1 1 d U
H15K H 0.7101 0.6339 0.4109 0.121 Uiso 1 1 calc R
H15L H 0.7084 0.6578 0.4044 0.121 Uiso 1 1 calc R
H15M H 0.6954 0.6512 0.4211 0.121 Uiso 1 1 calc R
C158 C 0.7324(4) 0.6545(4) 0.4239(3) 0.070(6) Uani 1 1 d U
C159 C 0.6656(5) 0.7088(4) 0.3862(3) 0.089(8) Uani 1 1 d DU
H15N H 0.6522 0.7182 0.3835 0.134 Uiso 1 1 calc R
H15O H 0.6604 0.6941 0.3855 0.134 Uiso 1 1 calc R
H15P H 0.6787 0.7112 0.3784 0.134 Uiso 1 1 calc R
C160 C 0.6741(5) 0.7134(4) 0.4032(3) 0.080(7) Uani 1 1 d DU
C161 C 0.6412(5) 0.6679(5) 0.4470(4) 0.106(9) Uani 1 1 d U
H16A H 0.6253 0.6744 0.4466 0.159 Uiso 1 1 calc R
H16B H 0.6441 0.6622 0.4580 0.159 Uiso 1 1 calc R
H16C H 0.6421 0.6564 0.4389 0.159 Uiso 1 1 calc R
C162 C 0.6608(4) 0.6852(4) 0.4429(3) 0.063(6) Uani 1 1 d U
C163 C 0.6040(4) 0.7022(4) 0.4131(3) 0.082(7) Uani 1 1 d U
H16D H 0.6212 0.7029 0.4109 0.123 Uiso 1 1 calc R
H16E H 0.5951 0.7026 0.4028 0.123 Uiso 1 1 calc R
H16F H 0.6004 0.6890 0.4189 0.123 Uiso 1 1 calc R
C164 C 0.5967(4) 0.7210(4) 0.4238(3) 0.070(6) Uani 1 1 d U
C165 C 0.6042(5) 0.7063(4) 0.4753(4) 0.095(8) Uani 1 1 d U
H16G H 0.5872 0.7053 0.4781 0.143 Uiso 1 1 calc R
H16H H 0.6138 0.7050 0.4853 0.143 Uiso 1 1 calc R
H16I H 0.6084 0.6948 0.4678 0.143 Uiso 1 1 calc R
C166 C 0.6096(4) 0.7284(4) 0.4668(3) 0.066(6) Uani 1 1 d U
C167 C 0.5935(7) 0.7767(6) 0.5161(5) 0.148(14) Uani 1 1 d U
H16J H 0.5861 0.7749 0.5269 0.222 Uiso 1 1 calc R
H16K H 0.5923 0.7915 0.5127 0.222 Uiso 1 1 calc R
H16L H 0.6104 0.7727 0.5167 0.222 Uiso 1 1 calc R
C168 C 0.5800(4) 0.7618(5) 0.5029(3) 0.071(6) Uani 1 1 d U
C169 C 0.5328(4) 0.6801(4) 0.4783(3) 0.081(7) Uani 1 1 d U
H16M H 0.5290 0.6769 0.4898 0.121 Uiso 1 1 calc R
H16N H 0.5468 0.6719 0.4750 0.121 Uiso 1 1 calc R
H16O H 0.5192 0.6764 0.4713 0.121 Uiso 1 1 calc R
C170 C 0.5382(4) 0.7033(4) 0.4766(3) 0.068(6) Uani 1 1 d U
C171 C 0.5816(5) 0.6377(5) 0.4467(4) 0.112(10) Uani 1 1 d U
H17B H 0.5735 0.6240 0.4458 0.168 Uiso 1 1 calc R
H17C H 0.5873 0.6397 0.4579 0.168 Uiso 1 1 calc R
H17D H 0.5952 0.6381 0.4391 0.168 Uiso 1 1 calc R
C172 C 0.5636(4) 0.6558(4) 0.4423(3) 0.069(6) Uani 1 1 d U
C173 C 0.5379(5) 0.6559(4) 0.3854(4) 0.099(9) Uani 1 1 d U
H17E H 0.5516 0.6630 0.3802 0.148 Uiso 1 1 calc R
H17F H 0.5238 0.6575 0.3784 0.148 Uiso 1 1 calc R
H17G H 0.5415 0.6409 0.3868 0.148 Uiso 1 1 calc R
C174 C 0.5328(5) 0.6663(4) 0.4027(3) 0.078(7) Uani 1 1 d U
C175 C 0.5344(4) 0.6049(4) 0.4783(3) 0.084(7) Uani 1 1 d U
H17H H 0.5444 0.6176 0.4790 0.126 Uiso 1 1 calc R
H17I H 0.5435 0.5935 0.4732 0.126 Uiso 1 1 calc R
H17J H 0.5295 0.6007 0.4894 0.126 Uiso 1 1 calc R
C176 C 0.5112(4) 0.6100(4) 0.4676(3) 0.062(6) Uani 1 1 d U
C177 C 0.5620(4) 0.5377(4) 0.4804(3) 0.086(7) Uani 1 1 d U
H17K H 0.5631 0.5223 0.4816 0.129 Uiso 1 1 calc R
H17L H 0.5690 0.5445 0.4901 0.129 Uiso 1 1 calc R
H17M H 0.5708 0.5421 0.4706 0.129 Uiso 1 1 calc R
C178 C 0.5357(4) 0.5442(4) 0.4787(3) 0.061(5) Uani 1 1 d U
C179 C 0.4537(5) 0.5915(5) 0.5199(4) 0.106(9) Uani 1 1 d U
H17N H 0.4455 0.5799 0.5256 0.159 Uiso 1 1 calc R
H17O H 0.4418 0.6012 0.5152 0.159 Uiso 1 1 calc R
H17P H 0.4639 0.5991 0.5276 0.159 Uiso 1 1 calc R
C180 C 0.4694(5) 0.5822(4) 0.5058(3) 0.073(6) Uani 1 1 d U
C181 C 0.749(2) 0.5777(16) 0.1620(14) 0.25(5) Uani 0.50 1 d PDU
H18B H 0.7404 0.5770 0.1726 0.378 Uiso 0.50 1 calc PR
H18C H 0.7449 0.5912 0.1567 0.378 Uiso 0.50 1 calc PR
H18D H 0.7659 0.5766 0.1637 0.378 Uiso 0.50 1 calc PR
C185 C 0.7605(18) 0.6372(18) 0.1801(13) 0.25(5) Uani 0.50 1 d PDU
H18N H 0.7567 0.6228 0.1766 0.368 Uiso 0.50 1 calc PR
H18O H 0.7661 0.6455 0.1707 0.368 Uiso 0.50 1 calc PR
H18P H 0.7462 0.6439 0.1847 0.368 Uiso 0.50 1 calc PR
C187 C 0.8323(16) 0.6466(13) 0.1750(11) 0.17(3) Uani 0.50 1 d PU
H18T H 0.8402 0.6599 0.1778 0.259 Uiso 0.50 1 calc PR
H18U H 0.8176 0.6496 0.1688 0.259 Uiso 0.50 1 calc PR
H18V H 0.8430 0.6380 0.1682 0.259 Uiso 0.50 1 calc PR
C189 C 0.825(3) 0.756(2) 0.3677(11) 0.30(7) Uani 0.50 1 d PDU
H1S H 0.8110 0.7505 0.3733 0.449 Uiso 0.50 1 calc PR
H18S H 0.8252 0.7718 0.3693 0.449 Uiso 0.50 1 calc PR
H18Y H 0.8396 0.7503 0.3724 0.449 Uiso 0.50 1 calc PR
C190 C 0.8851(15) 0.8064(9) 0.3031(13) 0.20(4) Uani 0.50 1 d PDU
H19B H 0.8741 0.8173 0.3071 0.294 Uiso 0.50 1 calc PR
H19C H 0.8911 0.8105 0.2922 0.294 Uiso 0.50 1 calc PR
H19D H 0.8986 0.8051 0.3107 0.294 Uiso 0.50 1 calc PR
C191 C 0.7365(16) 0.8130(16) 0.3554(12) 0.09(3) Uani 0.25 1 d PDU
H19E H 0.7348 0.8204 0.3449 0.134 Uiso 0.25 1 calc PR
H19F H 0.7358 0.7977 0.3535 0.134 Uiso 0.25 1 calc PR
H19G H 0.7519 0.8167 0.3603 0.134 Uiso 0.25 1 calc PR
C193 C 0.7372(15) 0.8242(11) 0.4372(10) 0.16(3) Uani 0.50 1 d PDU
H19K H 0.7521 0.8198 0.4319 0.241 Uiso 0.50 1 calc PR
H19L H 0.7251 0.8131 0.4360 0.241 Uiso 0.50 1 calc PR
H19M H 0.7403 0.8266 0.4489 0.241 Uiso 0.50 1 calc PR
C195 C 0.5058(7) 0.6404(6) 0.5134(5) 0.146(13) Uani 1 1 d U
H19Q H 0.4900 0.6455 0.5166 0.219 Uiso 1 1 calc R
H19R H 0.5062 0.6381 0.5015 0.219 Uiso 1 1 calc R
H19S H 0.5179 0.6509 0.5164 0.219 Uiso 1 1 calc R
C196 C 0.4509(7) 0.4345(6) 0.4732(5) 0.138(12) Uani 1 1 d U
H19T H 0.4663 0.4272 0.4738 0.208 Uiso 1 1 calc R
H19U H 0.4447 0.4337 0.4620 0.208 Uiso 1 1 calc R
H19V H 0.4395 0.4276 0.4807 0.208 Uiso 1 1 calc R
C197 C 0.407(2) 0.5210(17) 0.3904(15) 0.25(5) Uani 0.50 1 d PDU
H19W H 0.4084 0.5321 0.3987 0.381 Uiso 0.50 1 calc PR
H19X H 0.4009 0.5270 0.3802 0.381 Uiso 0.50 1 calc PR
H19Y H 0.4234 0.5153 0.3883 0.381 Uiso 0.50 1 calc PR
C200 C 0.407(2) 0.7138(17) 0.3846(10) 0.24(5) Uani 0.50 1 d PDU
H20A H 0.4211 0.7233 0.3863 0.363 Uiso 0.50 1 calc PR
H20B H 0.4098 0.7009 0.3911 0.363 Uiso 0.50 1 calc PR
H20C H 0.3927 0.7208 0.3882 0.363 Uiso 0.50 1 calc PR
C201 C 0.7680(12) 0.6677(7) 0.2314(8) 0.12(2) Uani 0.50 1 d PDU
H20D H 0.7579 0.6723 0.2405 0.187 Uiso 0.50 1 calc PR
H20E H 0.7679 0.6785 0.2228 0.187 Uiso 0.50 1 calc PR
H20F H 0.7844 0.6656 0.2353 0.187 Uiso 0.50 1 calc PR
C202 C 0.6423(7) 0.7294(6) 0.5115(5) 0.149(14) Uani 1 1 d U
H20G H 0.6385 0.7402 0.5034 0.224 Uiso 1 1 calc R
H20H H 0.6499 0.7173 0.5061 0.224 Uiso 1 1 calc R
H20I H 0.6533 0.7352 0.5197 0.224 Uiso 1 1 calc R
C203 C 0.425(2) 0.737(2) 0.3494(19) 0.33(8) Uani 0.50 1 d PDU
H20J H 0.4313 0.7326 0.3599 0.502 Uiso 0.50 1 calc PR
H20K H 0.4220 0.7251 0.3423 0.502 Uiso 0.50 1 calc PR
H20L H 0.4094 0.7447 0.3513 0.502 Uiso 0.50 1 calc PR
C204 C 0.3926(16) 0.7599(12) 0.3110(11) 0.18(3) Uani 0.50 1 d PDU
H20M H 0.4096 0.7566 0.3123 0.265 Uiso 0.50 1 calc PR
H20N H 0.3886 0.7603 0.2993 0.265 Uiso 0.50 1 calc PR
H20O H 0.3829 0.7491 0.3165 0.265 Uiso 0.50 1 calc PR
C205 C 0.5548(17) 0.8239(14) 0.3465(11) 0.19(4) Uani 0.50 1 d PDU
H20P H 0.5672 0.8185 0.3538 0.292 Uiso 0.50 1 calc PR
H20Q H 0.5454 0.8121 0.3422 0.292 Uiso 0.50 1 calc PR
H20R H 0.5443 0.8335 0.3527 0.292 Uiso 0.50 1 calc PR
C206 C 0.534(2) 0.8171(18) 0.3780(15) 0.12(4) Uani 0.25 1 d PDU
H20S H 0.5406 0.8183 0.3668 0.180 Uiso 0.25 1 calc PR
H20T H 0.5168 0.8189 0.3777 0.180 Uiso 0.25 1 calc PR
H20U H 0.5381 0.8031 0.3824 0.180 Uiso 0.25 1 calc PR
C208 C 0.4142(4) 0.7790(5) 0.4672(4) 0.123(11) Uani 1 1 d DU
H20V H 0.4052 0.7685 0.4736 0.184 Uiso 1 1 calc R
H20W H 0.4153 0.7743 0.4558 0.184 Uiso 1 1 calc R
H20Y H 0.4059 0.7926 0.4677 0.184 Uiso 1 1 calc R
C209 C 0.4106(5) 0.7713(3) 0.2680(4) 0.113(10) Uani 1 1 d DU
H2Y H 0.4190 0.7764 0.2778 0.169 Uiso 1 1 calc R
H2Z H 0.3961 0.7798 0.2664 0.169 Uiso 1 1 calc R
H20Z H 0.4211 0.7727 0.2585 0.169 Uiso 1 1 calc R
C212 C 0.3862(8) 0.5679(6) 0.4985(6) 0.174(17) Uani 1 1 d U
H21G H 0.4026 0.5697 0.5025 0.262 Uiso 1 1 calc R
H21H H 0.3865 0.5604 0.4880 0.262 Uiso 1 1 calc R
H21I H 0.3770 0.5596 0.5064 0.262 Uiso 1 1 calc R
C213 C 0.3443(12) 0.5596(12) 0.3928(10) 0.15(3) Uani 0.50 1 d PDU
H21J H 0.3324 0.5692 0.3976 0.227 Uiso 0.50 1 calc PR
H21K H 0.3446 0.5463 0.3990 0.227 Uiso 0.50 1 calc PR
H21L H 0.3400 0.5567 0.3813 0.227 Uiso 0.50 1 calc PR

loop_
_atom_site_aniso_label
_atom_site_aniso_U_11
_atom_site_aniso_U_22
_atom_site_aniso_U_33
_atom_site_aniso_U_23
_atom_site_aniso_U_13
_atom_site_aniso_U_12
Tb1 0.0578(6) 0.1217(11) 0.0592(7) 0.0141(7) 0.0044(5) 0.0035(7)
Tb2 0.0635(7) 0.1447(13) 0.0570(8) 0.0033(8) 0.0099(6) -0.0204(8)
Tb3 0.0553(6) 0.1356(12) 0.0687(8) -0.0119(8) -0.0004(6) 0.0050(7)
Tb4 0.0643(7) 0.1355(13) 0.0801(9) -0.0047(9) -0.0060(6) -0.0070(8)
Cd1 0.0571(9) 0.1235(16) 0.0504(10) 0.0023(10) 0.0023(8) -0.0122(10)
Cd2 0.0492(8) 0.1134(15) 0.0581(11) -0.0156(10) 0.0033(7) 0.0031(9)
Cd3 0.0542(9) 0.1191(15) 0.0571(10) 0.0070(10) 0.0092(8) -0.0151(10)
Cd4 0.0496(8) 0.1163(15) 0.0458(9) -0.0052(9) 0.0033(7) 0.0057(9)
Cd5 0.0520(8) 0.1260(16) 0.0434(9) 0.0046(10) 0.0077(7) -0.0109(9)
Cd6 0.0505(8) 0.1185(15) 0.0544(10) -0.0033(10) -0.0039(7) -0.0100(9)
Cd7 0.0642(10) 0.1320(17) 0.0536(11) -0.0108(11) -0.0039(8) -0.0106(11)
Cd8 0.0582(9) 0.1186(15) 0.0425(9) -0.0070(9) 0.0099(7) -0.0173(9)
Cd9 0.0473(8) 0.1081(14) 0.0494(9) 0.0180(9) -0.0022(7) 0.0004(9)
Cd10 0.0480(8) 0.1166(15) 0.0512(10) 0.0100(10) 0.0062(7) 0.0037(9)
Cd11 0.0508(8) 0.1131(15) 0.0489(9) 0.0204(10) -0.0020(7) -0.0014(9)
Cd12 0.0614(10) 0.1344(17) 0.0473(10) 0.0017(10) 0.0091(8) 0.0134(10)
N1 0.082(9) 0.092(9) 0.085(9) 0.000(8) -0.002(8) -0.002(8)
N2 0.054(7) 0.075(9) 0.056(8) -0.008(7) 0.009(6) -0.002(7)
N3 0.077(8) 0.090(9) 0.065(9) -0.003(8) -0.014(7) -0.001(8)
N4 0.059(8) 0.086(9) 0.063(8) -0.003(7) -0.003(7) 0.013(7)
N5 0.085(9) 0.116(10) 0.092(10) -0.007(8) 0.003(8) -0.004(8)
N6 0.061(8) 0.085(9) 0.070(9) 0.007(7) 0.015(7) -0.006(7)
N7 0.065(8) 0.095(9) 0.058(8) -0.001(8) 0.000(7) -0.004(7)
N8 0.063(8) 0.087(9) 0.050(8) 0.006(7) -0.002(7) 0.000(7)
N9 0.054(7) 0.078(9) 0.055(8) 0.004(7) 0.000(6) -0.015(7)
N10 0.053(7) 0.079(9) 0.057(8) 0.016(7) 0.011(6) 0.007(7)
N11 0.073(8) 0.075(9) 0.056(8) 0.006(7) -0.002(7) -0.001(7)
N12 0.066(8) 0.090(9) 0.060(8) 0.012(8) -0.003(7) 0.005(7)
O1 0.073(7) 0.083(8) 0.072(8) 0.002(7) 0.007(6) -0.010(7)
O2 0.072(7) 0.100(8) 0.069(8) 0.009(7) -0.009(6) -0.002(7)
O3 0.065(7) 0.087(8) 0.071(8) -0.013(7) 0.001(6) 0.004(6)
O4 0.062(7) 0.098(8) 0.072(8) -0.010(7) -0.005(6) -0.003(6)
O5 0.065(7) 0.094(9) 0.077(8) 0.004(7) -0.005(6) -0.006(7)
O6 0.074(7) 0.090(8) 0.069(8) 0.011(7) -0.004(6) -0.003(7)
O7 0.061(7) 0.096(8) 0.071(8) 0.000(7) -0.007(6) 0.006(7)
O8 0.071(7) 0.103(9) 0.083(8) -0.015(7) 0.001(7) 0.002(7)
O9 0.077(8) 0.107(9) 0.071(8) 0.011(7) 0.005(7) -0.019(7)
O10 0.065(7) 0.090(8) 0.060(7) -0.002(7) 0.010(6) -0.015(7)
O11 0.069(7) 0.090(8) 0.061(7) -0.002(7) 0.004(6) 0.006(7)
O12 0.068(7) 0.098(8) 0.061(7) 0.004(7) 0.013(6) 0.005(7)
O13 0.064(7) 0.084(8) 0.074(8) -0.004(7) 0.019(6) -0.014(6)
O14 0.064(7) 0.083(8) 0.050(7) 0.003(6) 0.008(6) -0.008(6)
O15 0.044(6) 0.094(8) 0.060(7) 0.010(6) -0.004(6) 0.006(6)
O16 0.062(7) 0.082(8) 0.053(7) 0.007(6) 0.009(6) -0.008(6)
O17 0.072(7) 0.093(8) 0.055(7) 0.012(7) 0.002(6) -0.013(7)
O18 0.058(6) 0.088(8) 0.050(7) 0.007(6) 0.011(6) -0.004(6)
O19 0.050(6) 0.071(7) 0.058(7) 0.003(6) -0.002(5) 0.000(6)
O20 0.055(6) 0.082(8) 0.068(7) 0.016(7) 0.010(6) 0.008(6)
O21 0.080(8) 0.107(9) 0.078(8) 0.008(7) 0.006(7) 0.005(7)
O22 0.067(7) 0.092(8) 0.054(7) 0.000(6) -0.007(6) -0.006(7)
O23 0.055(6) 0.088(8) 0.058(7) 0.018(6) 0.002(6) -0.005(6)
O24 0.059(6) 0.082(8) 0.061(7) 0.005(6) -0.006(6) -0.004(6)
O25 0.108(9) 0.121(10) 0.100(9) -0.003(8) 0.011(8) -0.008(8)
O26 0.105(9) 0.117(9) 0.099(9) 0.003(8) 0.005(8) 0.000(8)
O27 0.084(8) 0.113(9) 0.075(8) 0.008(7) -0.005(7) -0.016(7)
O28 0.069(7) 0.105(9) 0.068(8) -0.009(7) -0.006(6) 0.004(7)
O29 0.082(8) 0.095(9) 0.076(8) -0.004(7) -0.012(7) 0.004(7)
O30 0.055(6) 0.085(8) 0.069(8) 0.004(7) -0.003(6) -0.010(6)
O31 0.059(7) 0.087(8) 0.071(8) -0.016(7) 0.003(6) 0.002(6)
O32 0.084(8) 0.112(9) 0.077(8) -0.009(7) 0.006(7) 0.003(7)
O33 0.089(8) 0.112(9) 0.075(8) 0.003(7) 0.010(7) 0.003(7)
O34 0.080(8) 0.110(9) 0.093(9) 0.009(7) 0.003(7) -0.013(7)
O35 0.070(7) 0.098(9) 0.079(8) -0.004(7) -0.001(7) -0.012(7)
O36 0.061(7) 0.092(8) 0.060(7) 0.003(7) -0.004(6) 0.000(6)
O37 0.068(7) 0.096(8) 0.068(8) 0.002(7) 0.001(6) -0.005(7)
O38 0.065(7) 0.103(8) 0.068(8) 0.008(7) 0.009(6) -0.005(7)
O39 0.083(8) 0.106(9) 0.078(8) 0.001(7) -0.008(7) 0.001(7)
O40 0.073(7) 0.107(9) 0.069(8) 0.000(7) 0.004(6) -0.011(7)
O41 0.064(7) 0.096(8) 0.066(8) 0.015(7) 0.007(6) -0.003(7)
O42 0.065(7) 0.086(8) 0.058(7) -0.002(7) 0.013(6) -0.013(7)
O43 0.076(8) 0.109(9) 0.070(8) -0.010(7) 0.014(7) -0.009(7)
O44 0.077(8) 0.105(9) 0.086(9) -0.002(7) 0.014(7) -0.004(7)
O45 0.079(8) 0.110(9) 0.091(9) -0.004(7) 0.005(7) -0.011(7)
O46 0.072(7) 0.094(8) 0.062(7) -0.001(7) 0.005(6) -0.009(7)
O47 0.067(7) 0.097(8) 0.071(8) 0.005(7) 0.005(6) -0.007(7)
O48 0.079(8) 0.108(9) 0.061(8) 0.008(7) 0.014(6) -0.011(7)
O49 0.058(6) 0.080(8) 0.061(7) -0.008(6) -0.003(6) 0.009(6)
O50 0.060(6) 0.073(7) 0.055(7) -0.006(6) -0.005(6) 0.012(6)
O51 0.062(7) 0.093(8) 0.058(7) -0.005(7) -0.013(6) 0.003(6)
O52 0.066(7) 0.106(9) 0.080(8) -0.012(7) 0.000(7) 0.001(7)
O53 0.066(7) 0.099(8) 0.067(8) -0.010(7) -0.006(6) 0.014(7)
O54 0.062(7) 0.092(8) 0.083(8) 0.005(7) 0.002(6) 0.005(7)
O55 0.082(8) 0.107(9) 0.089(9) -0.003(8) 0.006(7) -0.003(7)
O56 0.066(7) 0.107(9) 0.067(8) 0.006(7) 0.000(6) 0.009(7)
O57 0.059(7) 0.095(8) 0.062(7) -0.004(7) 0.002(6) 0.006(6)
O58 0.054(6) 0.095(8) 0.067(8) -0.013(7) -0.003(6) 0.000(6)
O59 0.064(7) 0.085(8) 0.054(7) 0.002(6) 0.004(6) -0.002(6)
O60 0.088(8) 0.118(9) 0.090(9) -0.007(8) 0.008(7) 0.011(7)
O61 0.088(8) 0.110(9) 0.079(8) -0.008(8) -0.003(7) 0.007(7)
O62 0.086(8) 0.102(9) 0.074(8) -0.005(7) 0.002(7) 0.004(7)
O63 0.063(7) 0.096(8) 0.056(7) 0.006(7) 0.009(6) 0.002(6)
O64 0.067(7) 0.091(8) 0.077(8) 0.008(7) 0.003(6) 0.006(7)
O65 0.065(7) 0.096(8) 0.077(8) 0.003(7) -0.003(6) 0.003(7)
O66 0.071(7) 0.077(8) 0.069(8) 0.004(7) 0.015(6) 0.001(7)
O67 0.076(7) 0.094(8) 0.060(7) 0.006(7) 0.005(6) -0.001(7)
O68 0.068(7) 0.090(8) 0.062(7) 0.010(7) -0.006(6) -0.007(7)
O69 0.061(7) 0.080(8) 0.054(7) 0.012(6) 0.001(6) -0.003(6)
O70 0.090(8) 0.103(9) 0.080(8) 0.013(7) 0.009(7) -0.008(7)
O71 0.074(7) 0.097(8) 0.071(8) 0.007(7) 0.003(7) 0.008(7)
O72 0.064(7) 0.097(8) 0.059(7) 0.012(7) -0.001(6) -0.003(6)
O73 0.23(3) 0.23(3) 0.23(3) 0.003(10) 0.000(10) 0.002(10)
O75 0.130(11) 0.166(11) 0.124(11) -0.007(9) -0.008(8) -0.006(9)
O76 0.27(4) 0.26(4) 0.27(4) 0.003(10) 0.000(10) -0.004(10)
O77 0.21(3) 0.21(3) 0.21(3) -0.001(10) -0.002(10) 0.004(10)
O78 0.23(3) 0.22(3) 0.23(3) 0.005(10) -0.004(10) -0.004(10)
O79 0.133(17) 0.136(17) 0.132(17) 0.002(10) -0.009(10) -0.001(10)
O80 0.18(2) 0.17(2) 0.18(2) 0.004(10) 0.011(10) -0.006(10)
O81 0.22(3) 0.22(3) 0.22(3) 0.003(10) -0.004(10) -0.006(10)
O82 0.098(13) 0.107(14) 0.092(14) 0.000(9) -0.002(9) 0.000(9)
O83 0.14(3) 0.13(3) 0.13(3) 0.001(10) 0.000(10) -0.002(10)
O84 0.24(6) 0.24(6) 0.24(6) 0.000(10) 0.002(10) -0.001(10)
O85 0.20(3) 0.20(3) 0.20(3) 0.002(10) 0.004(10) 0.004(10)
O86 0.189(13) 0.161(12) 0.150(13) -0.003(9) 0.007(9) -0.010(9)
O87 0.146(11) 0.146(11) 0.136(11) 0.001(9) -0.006(9) 0.003(9)
O88 0.083(8) 0.102(9) 0.087(9) 0.003(7) 0.000(7) 0.003(7)
O89 0.29(4) 0.29(4) 0.28(4) 0.000(10) -0.002(10) -0.003(10)
O91 0.142(11) 0.159(11) 0.134(11) -0.001(9) 0.008(9) 0.006(9)
O92 0.23(3) 0.22(3) 0.23(3) -0.002(10) -0.002(10) 0.005(10)
O93 0.096(12) 0.082(12) 0.079(12) 0.006(9) -0.011(9) -0.001(9)
O94 0.126(10) 0.149(11) 0.124(11) 0.005(8) -0.001(8) 0.001(8)
O95 0.26(4) 0.26(4) 0.26(4) 0.003(10) 0.000(10) 0.000(10)
O96 0.26(4) 0.26(4) 0.26(4) 0.002(10) 0.001(10) -0.001(10)
O97 0.24(3) 0.24(3) 0.24(3) -0.001(10) 0.000(10) 0.001(10)
O98 0.16(4) 0.16(4) 0.16(4) 0.003(10) -0.001(10) -0.002(10)
O99 0.21(3) 0.21(3) 0.21(3) 0.002(10) 0.006(10) -0.005(10)
O100 0.15(3) 0.15(3) 0.15(3) 0.002(10) 0.000(10) 0.001(10)
O101 0.18(4) 0.18(4) 0.18(4) -0.001(10) -0.001(10) 0.001(10)
O102 0.21(3) 0.20(3) 0.21(3) 0.004(10) -0.004(10) 0.004(10)
O105 0.21(3) 0.21(3) 0.21(3) -0.001(10) -0.002(10) 0.006(10)
O107 0.25(3) 0.25(3) 0.25(3) 0.001(10) 0.002(10) 0.003(10)
O110 0.20(3) 0.21(3) 0.20(3) -0.008(10) 0.008(10) 0.002(10)
O111 0.14(3) 0.14(3) 0.14(3) 0.001(10) -0.001(10) 0.003(10)
O113 0.12(3) 0.11(3) 0.11(3) -0.006(10) -0.001(10) -0.002(10)
O114 0.15(4) 0.16(4) 0.16(4) 0.003(10) -0.004(10) 0.003(10)
O116 0.207(16) 0.230(16) 0.223(16) 0.001(10) -0.003(10) 0.008(10)
O118 0.099(9) 0.125(10) 0.110(10) 0.015(8) 0.007(8) 0.000(8)
O119 0.094(9) 0.133(10) 0.111(10) 0.011(8) -0.011(8) -0.002(8)
O120 0.18(2) 0.18(2) 0.18(2) 0.006(10) 0.005(10) 0.003(10)
O121 0.16(2) 0.17(2) 0.16(2) -0.002(10) 0.003(10) -0.003(10)
O122 0.155(12) 0.190(13) 0.164(13) 0.004(9) -0.001(9) 0.017(9)
C1 0.088(11) 0.102(11) 0.099(12) -0.002(9) 0.013(9) -0.004(9)
C2 0.074(9) 0.078(10) 0.071(10) 0.005(8) 0.007(8) 0.002(8)
C3 0.064(9) 0.080(10) 0.076(10) 0.012(8) -0.002(8) -0.006(8)
C4 0.087(11) 0.103(12) 0.095(11) 0.006(9) -0.001(9) -0.001(9)
C5 0.091(11) 0.098(11) 0.090(11) -0.013(9) -0.007(9) -0.007(9)
C6 0.065(9) 0.078(10) 0.072(10) -0.003(8) -0.003(8) 0.009(8)
C7 0.071(9) 0.064(10) 0.070(10) 0.006(8) -0.003(8) -0.003(8)
C8 0.082(10) 0.090(11) 0.087(11) 0.003(9) -0.017(8) -0.004(8)
C9 0.083(10) 0.095(11) 0.082(11) 0.005(9) -0.014(8) 0.008(8)
C10 0.096(11) 0.106(12) 0.089(11) -0.004(9) -0.001(9) -0.001(9)
C11 0.086(10) 0.093(11) 0.078(11) 0.008(9) 0.003(8) 0.007(8)
C12 0.089(11) 0.098(11) 0.092(11) -0.002(9) 0.001(9) 0.004(9)
C13 0.076(10) 0.101(11) 0.069(10) -0.008(8) -0.001(8) 0.001(8)
C14 0.066(9) 0.075(10) 0.065(9) -0.001(8) 0.000(8) 0.000(8)
C15 0.065(9) 0.081(10) 0.066(10) 0.000(8) -0.004(8) -0.004(8)
C16 0.070(9) 0.073(10) 0.068(10) 0.000(8) -0.002(8) 0.003(8)
C17 0.071(9) 0.078(10) 0.068(10) -0.004(8) -0.006(8) -0.004(8)
C18 0.067(9) 0.079(10) 0.071(10) -0.004(8) -0.003(8) 0.002(8)
C19 0.078(10) 0.095(11) 0.073(10) -0.012(8) 0.004(8) 0.000(8)
C20 0.060(9) 0.076(10) 0.066(9) -0.002(8) -0.006(8) -0.003(8)
C21 0.050(8) 0.050(9) 0.056(9) -0.007(7) -0.007(7) -0.004(7)
C22 0.076(9) 0.090(10) 0.060(10) -0.003(8) 0.000(8) 0.003(8)
C23 0.103(12) 0.120(13) 0.112(13) 0.000(9) 0.002(9) 0.003(9)
C24 0.070(9) 0.079(10) 0.069(10) 0.001(8) -0.008(8) -0.001(8)
C25 0.085(10) 0.097(11) 0.077(11) 0.004(9) -0.004(8) 0.001(9)
C26 0.087(11) 0.101(11) 0.096(11) 0.005(9) -0.003(9) -0.009(9)
C27 0.089(11) 0.105(12) 0.096(12) 0.006(9) -0.011(9) -0.012(9)
C28 0.072(9) 0.084(10) 0.073(10) 0.011(8) -0.011(8) -0.004(8)
C29 0.064(9) 0.081(10) 0.075(10) 0.006(8) -0.010(8) 0.000(8)
C30 0.082(10) 0.078(10) 0.075(10) 0.000(8) -0.009(8) -0.010(8)
C31 0.087(10) 0.092(11) 0.079(11) 0.001(9) -0.006(8) -0.013(8)
C32 0.094(11) 0.108(12) 0.093(12) 0.005(9) -0.001(9) 0.010(9)
C33 0.099(12) 0.120(12) 0.094(12) 0.002(9) -0.002(9) 0.000(9)
C34 0.083(10) 0.108(11) 0.077(11) -0.004(9) -0.004(8) 0.002(8)
C35 0.081(10) 0.097(11) 0.084(11) -0.007(9) -0.005(8) 0.005(8)
C36 0.082(10) 0.103(11) 0.077(11) 0.003(9) -0.003(8) 0.005(8)
C37 0.063(9) 0.066(10) 0.064(9) 0.002(8) -0.011(8) 0.006(8)
C38 0.069(9) 0.090(10) 0.073(10) 0.002(8) 0.000(8) 0.008(8)
C39 0.097(11) 0.110(12) 0.101(12) 0.000(9) 0.002(9) 0.001(9)
C40 0.118(13) 0.114(13) 0.119(13) -0.001(9) -0.002(9) 0.004(9)
C41 0.096(11) 0.106(12) 0.102(12) -0.007(9) 0.007(9) 0.003(9)
C42 0.085(10) 0.088(11) 0.081(11) 0.001(9) -0.004(8) -0.003(9)
C43 0.069(9) 0.074(10) 0.073(10) -0.004(8) -0.003(8) 0.005(8)
C44 0.092(11) 0.101(11) 0.094(11) -0.013(9) 0.004(9) 0.005(9)
C45 0.081(10) 0.105(11) 0.077(11) 0.011(9) 0.014(8) -0.007(8)
C46 0.076(10) 0.084(10) 0.080(10) 0.005(9) 0.002(8) -0.008(8)
C47 0.109(12) 0.113(12) 0.105(12) -0.002(9) 0.003(9) -0.012(9)
C48 0.111(13) 0.116(13) 0.120(13) -0.008(9) -0.001(9) -0.020(9)
C49 0.119(13) 0.123(13) 0.117(13) -0.010(9) 0.000(9) -0.016(9)
C50 0.090(11) 0.100(11) 0.096(11) -0.006(9) 0.003(9) -0.007(9)
C51 0.076(10) 0.091(11) 0.072(10) -0.004(8) 0.002(8) -0.003(8)
C52 0.097(11) 0.104(12) 0.099(12) -0.011(9) -0.002(9) 0.005(9)
C53 0.085(10) 0.094(11) 0.088(11) -0.020(9) 0.010(8) 0.006(8)
C54 0.104(12) 0.120(12) 0.097(12) 0.004(9) 0.003(9) 0.004(9)
C55 0.136(15) 0.150(15) 0.137(15) -0.006(10) 0.000(9) -0.003(9)
C56 0.096(11) 0.113(12) 0.096(12) -0.008(9) 0.004(9) -0.009(9)
C57 0.101(12) 0.122(12) 0.099(12) 0.001(9) 0.003(9) -0.014(9)
C58 0.087(10) 0.100(11) 0.084(11) 0.010(9) -0.001(8) 0.000(8)
C59 0.064(9) 0.074(10) 0.063(9) 0.006(8) 0.003(8) 0.001(8)
C60 0.074(10) 0.089(11) 0.080(10) 0.001(9) -0.001(8) 0.005(8)
C61 0.077(10) 0.088(11) 0.079(10) 0.016(8) -0.002(8) -0.001(8)
C62 0.073(10) 0.090(11) 0.088(11) 0.006(9) -0.002(8) 0.012(8)
C63 0.070(9) 0.086(10) 0.079(10) 0.000(8) 0.007(8) 0.006(8)
C64 0.072(10) 0.086(11) 0.084(11) -0.003(9) 0.009(8) 0.004(8)
C65 0.061(9) 0.073(10) 0.071(10) -0.006(8) 0.002(8) 0.002(8)
C66 0.078(10) 0.098(11) 0.072(10) -0.001(8) 0.014(8) 0.008(8)
C67 0.086(11) 0.103(11) 0.092(11) 0.005(9) 0.003(9) 0.000(9)
C68 0.071(9) 0.086(10) 0.065(10) 0.002(8) 0.010(8) -0.004(8)
C69 0.083(10) 0.109(11) 0.087(11) 0.001(9) 0.015(8) -0.002(9)
C70 0.097(11) 0.109(12) 0.100(12) 0.009(9) 0.002(9) 0.002(9)
C71 0.089(11) 0.096(11) 0.088(11) 0.008(9) 0.005(9) -0.004(9)
C72 0.068(9) 0.077(10) 0.061(9) -0.003(8) -0.001(8) 0.001(8)
C73 0.069(9) 0.069(10) 0.059(9) 0.003(8) 0.012(8) -0.008(8)
C74 0.061(9) 0.070(10) 0.065(9) 0.004(8) -0.004(7) 0.002(8)
C75 0.056(8) 0.068(9) 0.049(8) 0.001(7) 0.001(7) -0.010(7)
C76 0.080(10) 0.097(11) 0.063(10) -0.003(8) 0.002(8) -0.010(8)
C77 0.064(9) 0.078(10) 0.060(9) 0.000(8) 0.001(8) -0.008(8)
C78 0.066(9) 0.088(10) 0.064(10) 0.002(8) 0.000(8) -0.008(8)
C79 0.061(8) 0.071(9) 0.054(9) -0.003(8) -0.002(7) -0.004(8)
C80 0.066(9) 0.069(9) 0.051(9) -0.003(8) -0.001(7) -0.006(8)
C81 0.068(9) 0.078(10) 0.060(9) 0.006(8) -0.001(8) 0.008(8)
C82 0.055(8) 0.066(10) 0.061(9) -0.005(8) 0.003(7) -0.003(7)
C83 0.074(9) 0.081(10) 0.074(10) 0.005(8) -0.001(8) 0.001(8)
C84 0.066(9) 0.074(10) 0.062(9) -0.002(8) 0.007(8) 0.001(8)
C85 0.060(9) 0.077(10) 0.061(9) 0.004(8) 0.007(7) -0.004(8)
C86 0.063(9) 0.083(10) 0.061(9) -0.006(8) -0.011(8) -0.006(8)
C87 0.064(9) 0.073(10) 0.058(9) 0.001(8) -0.002(8) -0.003(8)
C88 0.073(9) 0.083(10) 0.064(10) 0.016(8) 0.006(8) 0.000(8)
C89 0.093(11) 0.111(12) 0.081(11) 0.000(9) 0.003(9) -0.005(9)
C90 0.068(9) 0.079(10) 0.062(9) 0.001(8) 0.003(8) -0.007(8)
C91 0.076(9) 0.076(10) 0.065(10) 0.002(8) -0.002(8) -0.002(8)
C92 0.075(10) 0.085(10) 0.077(10) 0.016(8) 0.002(8) 0.004(8)
C93 0.074(9) 0.082(10) 0.070(10) -0.001(8) -0.002(8) -0.004(8)
C94 0.057(8) 0.077(10) 0.073(10) -0.001(8) -0.006(8) -0.001(8)
C95 0.068(9) 0.071(10) 0.064(9) -0.003(8) 0.009(8) 0.000(8)
C96 0.064(9) 0.087(10) 0.067(10) -0.005(8) 0.010(8) -0.005(8)
C97 0.053(8) 0.076(10) 0.059(9) -0.007(8) -0.002(7) -0.011(7)
C98 0.061(8) 0.072(9) 0.046(8) -0.005(8) -0.003(7) -0.012(7)
C99 0.062(9) 0.071(10) 0.067(9) 0.002(8) 0.000(8) -0.009(8)
C100 0.058(8) 0.064(9) 0.050(9) 0.004(7) -0.001(7) -0.004(7)
C101 0.061(9) 0.076(10) 0.063(9) 0.004(8) 0.009(7) -0.009(8)
C102 0.058(8) 0.072(9) 0.059(9) 0.010(8) 0.004(7) 0.000(8)
C103 0.065(9) 0.073(10) 0.066(9) 0.008(8) -0.005(8) 0.003(8)
C104 0.058(8) 0.068(9) 0.057(9) 0.013(8) -0.005(7) 0.000(8)
C105 0.063(9) 0.075(10) 0.068(10) 0.008(8) -0.006(8) 0.006(8)
C106 0.063(9) 0.077(10) 0.081(10) 0.012(8) 0.008(8) -0.001(8)
C107 0.071(9) 0.094(11) 0.078(10) 0.006(8) 0.005(8) 0.005(8)
C108 0.062(9) 0.078(10) 0.073(10) 0.006(8) 0.010(8) 0.000(8)
C109 0.056(8) 0.079(10) 0.060(9) -0.004(8) -0.004(7) -0.001(8)
C110 0.089(10) 0.091(11) 0.085(11) 0.007(9) 0.008(8) 0.004(8)
C111 0.087(11) 0.098(11) 0.089(11) 0.008(9) -0.001(8) 0.004(9)
C112 0.063(9) 0.075(10) 0.057(9) 0.001(8) 0.003(7) -0.008(8)
C113 0.073(10) 0.088(10) 0.074(10) 0.003(8) -0.008(8) -0.008(8)
C114 0.068(9) 0.094(11) 0.089(11) -0.010(9) -0.001(8) -0.001(8)
C115 0.075(10) 0.088(11) 0.081(10) 0.001(9) 0.000(8) -0.008(8)
C116 0.059(8) 0.071(10) 0.059(9) 0.000(8) -0.008(7) -0.001(8)
C117 0.045(8) 0.072(9) 0.060(9) 0.007(8) -0.003(7) -0.011(7)
C118 0.058(8) 0.070(9) 0.049(9) 0.002(8) 0.001(7) -0.002(8)
C119 0.072(9) 0.084(10) 0.072(10) 0.003(8) 0.003(8) -0.005(8)
C120 0.101(11) 0.112(12) 0.089(12) 0.006(9) -0.006(9) -0.006(9)
C121 0.103(12) 0.109(12) 0.109(12) 0.011(9) 0.004(9) -0.003(9)
C122 0.086(10) 0.096(11) 0.078(11) 0.005(9) 0.004(8) 0.007(8)
C123 0.091(11) 0.096(11) 0.090(11) 0.009(9) 0.005(9) 0.002(9)
C124 0.062(9) 0.078(10) 0.055(9) 0.007(8) 0.001(7) 0.008(8)
C125 0.064(9) 0.072(10) 0.065(9) -0.005(8) -0.007(8) 0.000(8)
C126 0.063(9) 0.072(10) 0.068(10) 0.000(8) -0.009(8) -0.005(8)
C127 0.074(9) 0.084(10) 0.072(10) 0.006(8) -0.013(8) 0.003(8)
C128 0.077(10) 0.087(11) 0.078(10) -0.006(8) -0.002(8) -0.006(8)
C129 0.089(10) 0.093(11) 0.084(11) 0.004(9) 0.007(8) -0.002(9)
C130 0.076(10) 0.088(11) 0.072(10) -0.001(8) 0.003(8) 0.000(8)
C131 0.055(8) 0.066(9) 0.060(9) 0.014(8) 0.004(7) 0.004(8)
C132 0.079(10) 0.089(10) 0.070(10) 0.004(8) 0.006(8) 0.003(8)
C133 0.135(14) 0.138(14) 0.136(15) 0.007(9) 0.000(9) -0.006(9)
C134 0.098(11) 0.096(11) 0.090(11) 0.002(9) 0.000(9) -0.005(9)
C135 0.101(12) 0.119(12) 0.093(12) -0.001(9) -0.012(9) -0.014(9)
C136 0.089(11) 0.098(11) 0.086(11) -0.012(9) -0.001(9) -0.003(9)
C137 0.084(10) 0.111(11) 0.090(11) -0.002(9) -0.019(8) -0.003(9)
C138 0.083(10) 0.083(11) 0.085(11) -0.002(9) 0.000(8) -0.001(9)
C139 0.082(10) 0.089(11) 0.092(11) -0.009(9) 0.004(8) -0.002(8)
C140 0.063(8) 0.056(9) 0.054(9) -0.005(8) 0.000(7) -0.010(8)
C141 0.124(13) 0.128(13) 0.114(13) 0.005(9) 0.016(9) 0.000(9)
C142 0.103(11) 0.106(12) 0.091(12) 0.003(9) 0.010(9) 0.005(9)
C143 0.101(12) 0.108(12) 0.111(12) -0.005(9) -0.005(9) -0.002(9)
C144 0.076(10) 0.080(10) 0.072(10) -0.002(8) 0.003(8) -0.010(8)
C145 0.084(10) 0.102(11) 0.089(11) -0.005(9) 0.000(8) -0.001(9)
C146 0.059(8) 0.075(10) 0.060(9) 0.000(8) 0.000(8) -0.002(8)
C147 0.087(11) 0.112(12) 0.097(12) 0.010(9) -0.007(9) 0.001(9)
C148 0.066(9) 0.084(10) 0.062(10) 0.000(8) -0.001(8) 0.012(8)
C149 0.086(10) 0.085(11) 0.079(10) -0.002(8) 0.007(8) -0.005(8)
C150 0.077(10) 0.091(11) 0.072(10) 0.001(8) 0.004(8) -0.004(9)
C151 0.088(11) 0.103(11) 0.091(11) 0.003(9) 0.006(8) 0.004(9)
C152 0.072(9) 0.075(10) 0.064(10) 0.000(8) 0.001(8) -0.003(8)
C153 0.107(12) 0.117(13) 0.115(13) -0.004(9) 0.017(9) -0.006(9)
C154 0.073(10) 0.084(11) 0.078(10) 0.005(9) 0.005(8) -0.005(8)
C155 0.089(11) 0.110(11) 0.087(11) 0.004(9) -0.003(9) -0.013(9)
C156 0.068(9) 0.080(10) 0.062(10) 0.006(8) 0.002(8) -0.009(8)
C157 0.076(10) 0.089(10) 0.077(10) -0.005(8) -0.009(8) 0.004(8)
C158 0.073(9) 0.075(10) 0.064(10) -0.006(8) 0.000(8) -0.007(8)
C159 0.084(10) 0.101(11) 0.083(11) -0.010(9) -0.008(8) -0.002(8)
C160 0.078(10) 0.087(11) 0.074(10) -0.006(8) -0.007(8) 0.004(8)
C161 0.100(12) 0.110(12) 0.108(12) 0.004(9) 0.003(9) 0.005(9)
C162 0.061(9) 0.062(10) 0.066(9) -0.004(8) 0.006(7) 0.002(8)
C163 0.074(10) 0.093(11) 0.078(10) 0.001(8) 0.003(8) 0.003(8)
C164 0.064(9) 0.080(10) 0.066(10) 0.002(8) 0.002(8) -0.001(8)
C165 0.091(11) 0.103(11) 0.091(11) -0.001(9) 0.001(9) 0.012(9)
C166 0.070(9) 0.067(10) 0.061(9) -0.004(8) -0.003(8) 0.004(8)
C167 0.143(16) 0.150(16) 0.152(16) -0.001(10) 0.001(10) 0.000(10)
C168 0.069(9) 0.083(10) 0.061(9) 0.002(8) 0.009(8) -0.006(8)
C169 0.079(10) 0.088(11) 0.076(10) -0.004(8) 0.006(8) -0.002(8)
C170 0.063(9) 0.077(10) 0.064(10) 0.001(8) 0.001(8) -0.004(8)
C171 0.102(12) 0.112(12) 0.121(13) 0.005(9) -0.002(9) 0.007(9)
C172 0.066(9) 0.070(10) 0.071(10) 0.013(8) -0.003(8) 0.008(8)
C173 0.100(11) 0.099(11) 0.097(12) -0.003(9) 0.010(9) -0.004(9)
C174 0.080(10) 0.079(10) 0.075(10) -0.001(8) 0.005(8) -0.001(8)
C175 0.075(10) 0.092(11) 0.084(11) 0.003(8) -0.013(8) -0.012(8)
C176 0.063(9) 0.062(10) 0.060(9) 0.011(8) 0.004(7) 0.000(8)
C177 0.080(10) 0.095(11) 0.083(11) 0.007(9) -0.005(8) 0.001(8)
C178 0.056(8) 0.071(9) 0.055(9) 0.012(8) 0.000(7) 0.010(7)
C179 0.114(12) 0.102(12) 0.103(12) -0.010(9) 0.006(9) 0.002(9)
C180 0.075(9) 0.077(10) 0.065(10) 0.010(8) -0.002(8) 0.001(8)
C181 0.25(5) 0.25(5) 0.25(5) 0.000(10) 0.000(10) 0.002(10)
C185 0.25(5) 0.25(5) 0.25(5) -0.002(10) 0.000(10) 0.001(10)
C187 0.17(3) 0.17(3) 0.17(3) 0.002(10) 0.000(10) 0.000(10)
C189 0.30(7) 0.30(7) 0.30(7) -0.002(10) 0.001(10) -0.001(10)
C190 0.20(4) 0.20(4) 0.20(4) -0.002(10) 0.000(10) 0.002(10)
C191 0.09(3) 0.09(3) 0.09(3) 0.001(10) 0.000(10) -0.004(10)
C193 0.16(3) 0.16(3) 0.16(3) 0.003(10) 0.000(10) -0.001(10)
C195 0.146(15) 0.147(15) 0.145(16) 0.007(10) -0.008(10) -0.002(10)
C196 0.137(15) 0.143(15) 0.136(15) -0.001(10) -0.012(9) 0.000(9)
C197 0.26(5) 0.26(5) 0.25(6) 0.000(10) -0.003(10) -0.002(10)
C200 0.24(5) 0.24(5) 0.24(5) -0.001(10) 0.000(10) 0.002(10)
C201 0.13(2) 0.12(2) 0.12(2) 0.001(10) -0.001(10) 0.006(10)
C202 0.141(16) 0.161(16) 0.147(16) -0.002(10) -0.006(10) 0.002(10)
C203 0.33(8) 0.34(8) 0.33(8) 0.000(10) 0.000(10) 0.001(10)
C204 0.18(3) 0.18(3) 0.17(4) 0.001(10) 0.002(10) 0.002(10)
C205 0.20(4) 0.19(4) 0.19(4) 0.001(10) -0.001(10) 0.004(10)
C206 0.12(4) 0.12(4) 0.12(4) 0.001(10) -0.002(10) 0.000(10)
C208 0.117(13) 0.129(13) 0.122(14) 0.006(9) -0.002(9) 0.001(9)
C209 0.106(12) 0.121(13) 0.111(13) -0.005(9) -0.005(9) 0.001(9)
C212 0.177(18) 0.174(18) 0.173(19) 0.008(10) 0.006(10) -0.006(10)
C213 0.15(3) 0.15(3) 0.15(3) 0.002(10) 0.002(10) 0.001(10)

loop_
_atom_type_symbol
_atom_type_description
_atom_type_scat_dispersion_real
_atom_type_scat_dispersion_imag
_atom_type_scat_source
C C 0.0033 0.0016 'International Tables Vol C Tables 4.2.6.8 and 6.1.1.4'
H H 0.0000 0.0000 'International Tables Vol C Tables 4.2.6.8 and 6.1.1.4'
N N 0.0061 0.0033 'International Tables Vol C Tables 4.2.6.8 and 6.1.1.4'
O O 0.0106 0.0060 'International Tables Vol C Tables 4.2.6.8 and 6.1.1.4'
Tb Tb -0.1723 4.1537 'International Tables Vol C Tables 4.2.6.8 and 6.1.1.4'
Cd Cd -0.8075 1.2024 'International Tables Vol C Tables 4.2.6.8 and 6.1.1.4'

loop_
_geom_angle_atom_site_label_1
_geom_angle_atom_site_label_2
_geom_angle_atom_site_label_3
_geom_angle
_geom_angle_site_symmetry_1
_geom_angle_site_symmetry_3
O67 Tb1 O65 73.3(5) . .
O67 Tb1 O19 119.5(5) . .
O65 Tb1 O19 150.6(5) . .
O67 Tb1 O15 85.7(5) . .
O65 Tb1 O15 79.0(5) . .
O19 Tb1 O15 125.8(4) . .
O67 Tb1 O68 140.7(5) . .
O65 Tb1 O68 74.1(5) . .
O19 Tb1 O68 82.0(5) . .
O15 Tb1 O68 108.9(5) . .
O67 Tb1 O50 82.4(5) . 14
O65 Tb1 O50 89.0(5) . 14
O19 Tb1 O50 68.4(4) . 14
O15 Tb1 O50 165.1(5) . 14
O68 Tb1 O50 75.7(5) . 14
O67 Tb1 N10 76.0(5) . .
O65 Tb1 N10 138.1(5) . .
O19 Tb1 N10 70.6(5) . .
O15 Tb1 N10 70.9(5) . .
O68 Tb1 N10 142.9(5) . .
O50 Tb1 N10 114.4(5) 14 .
O67 Tb1 O16 142.5(5) . .
O65 Tb1 O16 111.6(5) . .
O19 Tb1 O16 75.3(5) . .
O15 Tb1 O16 60.4(5) . .
O68 Tb1 O16 71.2(5) . .
O50 Tb1 O16 133.4(4) 14 .
N10 Tb1 O16 77.9(5) . .
O46 Tb2 O44 76.4(6) . .
O46 Tb2 O18 84.8(5) . .
O44 Tb2 O18 76.9(5) . .
O46 Tb2 O14 116.9(5) . .
O44 Tb2 O14 150.5(5) . .
O18 Tb2 O14 128.1(5) . .
O46 Tb2 O43 142.3(6) . .
O44 Tb2 O43 74.3(6) . .
O18 Tb2 O43 110.7(5) . .
O14 Tb2 O43 81.2(5) . .
O46 Tb2 O41 80.1(5) . .
O44 Tb2 O41 88.2(6) . .
O18 Tb2 O41 160.9(5) . .
O14 Tb2 O41 69.9(5) . .
O43 Tb2 O41 75.7(5) . .
O46 Tb2 O17 142.5(5) . .
O44 Tb2 O17 107.6(6) . .
O18 Tb2 O17 61.1(5) . .
O14 Tb2 O17 78.4(5) . .
O43 Tb2 O17 70.3(5) . .
O41 Tb2 O17 136.3(5) . .
O46 Tb2 N7 77.3(6) . .
O44 Tb2 N7 140.5(6) . .
O18 Tb2 N7 71.8(5) . .
O14 Tb2 N7 68.7(5) . .
O43 Tb2 N7 139.6(6) . .
O41 Tb2 N7 115.6(5) . .
O17 Tb2 N7 77.5(5) . .
O46 Tb2 Cd8 112.0(4) . .
O44 Tb2 Cd8 115.7(4) . .
O18 Tb2 Cd8 160.5(4) . .
O14 Tb2 Cd8 36.0(3) . .
O43 Tb2 Cd8 62.3(4) . .
O41 Tb2 Cd8 38.5(3) . .
O17 Tb2 Cd8 99.9(3) . .
N7 Tb2 Cd8 101.3(4) . .
O53 Tb3 O7 119.0(5) . .
O53 Tb3 O55 74.8(6) . .
O7 Tb3 O55 148.7(6) . .
O53 Tb3 O3 85.8(5) . .
O7 Tb3 O3 127.2(5) . .
O55 Tb3 O3 79.1(6) . .
O53 Tb3 O56 143.0(6) . .
O7 Tb3 O56 82.1(5) . .
O55 Tb3 O56 73.4(6) . .
O3 Tb3 O56 105.9(5) . .
O53 Tb3 O58 81.7(5) . .
O7 Tb3 O58 69.5(5) . .
O55 Tb3 O58 86.4(6) . .
O3 Tb3 O58 162.9(5) . .
O56 Tb3 O58 78.2(5) . .
O53 Tb3 O4 142.6(5) . .
O7 Tb3 O4 74.4(5) . .
O55 Tb3 O4 112.9(6) . .
O3 Tb3 O4 61.5(5) . .
O56 Tb3 O4 69.0(5) . .
O58 Tb3 O4 133.7(5) . .
O53 Tb3 N4 77.6(6) . .
O7 Tb3 N4 68.7(6) . .
O55 Tb3 N4 142.0(6) . .
O3 Tb3 N4 73.4(5) . .
O56 Tb3 N4 139.2(6) . .
O58 Tb3 N4 114.7(5) . .
O4 Tb3 N4 76.0(5) . .
O53 Tb3 Cd4 113.8(4) . .
O7 Tb3 Cd4 36.7(4) . .
O55 Tb3 Cd4 112.9(4) . .
O3 Tb3 Cd4 158.7(4) . .
O56 Tb3 Cd4 63.8(4) . .
O58 Tb3 Cd4 37.7(3) . .
O4 Tb3 Cd4 97.2(3) . .
N4 Tb3 Cd4 101.8(4) . .
O6 Tb4 O32 86.8(6) . .
O6 Tb4 O2 126.5(6) . .
O32 Tb4 O2 115.7(6) . .
O6 Tb4 O34 78.6(6) . .
O32 Tb4 O34 75.2(6) . .
O2 Tb4 O34 151.3(6) . .
O6 Tb4 O29 108.2(6) . .
O32 Tb4 O29 142.1(6) . .
O2 Tb4 O29 83.6(5) . .
O34 Tb4 O29 74.2(6) . .
O6 Tb4 O31 162.4(5) . .
O32 Tb4 O31 81.2(6) . .
O2 Tb4 O31 70.8(5) . .
O34 Tb4 O31 85.9(5) . .
O29 Tb4 O31 74.9(5) . .
O6 Tb4 O5 60.5(5) . .
O32 Tb4 O5 142.4(6) . .
O2 Tb4 O5 76.3(5) . .
O34 Tb4 O5 112.0(5) . .
O29 Tb4 O5 71.2(6) . .
O31 Tb4 O5 134.7(5) . .
O6 Tb4 N1 72.4(6) . .
O32 Tb4 N1 74.4(6) . .
O2 Tb4 N1 68.9(6) . .
O34 Tb4 N1 138.7(6) . .
O29 Tb4 N1 142.8(6) . .
O31 Tb4 N1 116.1(6) . .
O5 Tb4 N1 78.1(6) . .
O6 Tb4 Cd6 158.9(4) . .
O32 Tb4 Cd6 112.3(4) . .
O2 Tb4 Cd6 37.7(4) . .
O34 Tb4 Cd6 114.1(4) . .
O29 Tb4 Cd6 62.5(4) . .
O31 Tb4 Cd6 38.0(3) . .
O5 Tb4 Cd6 98.5(4) . .
N1 Tb4 Cd6 103.0(5) . .
O35 Cd1 O33 91.6(6) . .
O35 Cd1 N3 169.1(7) . .
O33 Cd1 N3 96.6(7) . .
O35 Cd1 O6 107.0(6) . .
O33 Cd1 O6 97.0(6) . .
N3 Cd1 O6 79.2(6) . .
O35 Cd1 O40 87.2(6) . .
O33 Cd1 O40 94.0(6) . .
N3 Cd1 O40 85.0(6) . .
O6 Cd1 O40 161.7(6) . .
O35 Cd1 O36 83.5(6) . .
O33 Cd1 O36 174.7(6) . .
N3 Cd1 O36 88.5(6) . .
O6 Cd1 O36 82.8(5) . .
O40 Cd1 O36 87.6(5) . .
O54 Cd2 O52 91.0(6) . .
O54 Cd2 N2 167.5(6) . .
O52 Cd2 N2 97.0(6) . .
O54 Cd2 O3 111.4(6) . .
O52 Cd2 O3 95.8(6) . .
N2 Cd2 O3 77.5(6) . .
O54 Cd2 O49 84.8(5) . .
O52 Cd2 O49 93.2(5) . .
N2 Cd2 O49 85.2(6) . .
O3 Cd2 O49 161.4(5) . .
O54 Cd2 O51 83.8(6) . .
O52 Cd2 O51 174.7(5) . .
N2 Cd2 O51 88.3(6) . .
O3 Cd2 O51 84.9(5) . .
O49 Cd2 O51 87.7(5) . .
O45 Cd3 O18 104.9(6) . .
O45 Cd3 O47 93.6(6) . .
O18 Cd3 O47 98.5(5) . .
O45 Cd3 N9 168.5(6) . .
O18 Cd3 N9 78.0(6) . .
O47 Cd3 N9 97.1(6) . .
O45 Cd3 O30 89.0(6) . 14
O18 Cd3 O30 162.9(5) . 14
O47 Cd3 O30 90.5(5) . 14
N9 Cd3 O30 86.5(6) . 14
O45 Cd3 O48 83.3(6) . .
O18 Cd3 O48 85.7(5) . .
O47 Cd3 O48 175.2(6) . .
N9 Cd3 O48 85.8(6) . .
O30 Cd3 O48 85.9(5) 14 .
O11 Cd4 N6 83.8(6) . .
O11 Cd4 O7 150.2(6) . .
N6 Cd4 O7 98.5(6) . .
O11 Cd4 O57 75.5(5) . .
N6 Cd4 O57 159.3(6) . .
O7 Cd4 O57 99.0(5) . .
O11 Cd4 O58 133.4(6) . .
N6 Cd4 O58 107.1(6) . .
O7 Cd4 O58 74.4(6) . .
O57 Cd4 O58 88.2(5) . .
O11 Cd4 O8 85.1(5) . .
N6 Cd4 O8 85.9(6) . .
O7 Cd4 O8 65.6(6) . .
O57 Cd4 O8 91.4(6) . .
O58 Cd4 O8 139.5(5) . .
O11 Cd4 Tb3 154.4(4) . .
N6 Cd4 Tb3 121.5(4) . .
O7 Cd4 Tb3 38.9(4) . .
O57 Cd4 Tb3 79.2(4) . .
O58 Cd4 Tb3 41.0(4) . .
O8 Cd4 Tb3 99.3(4) . .
O37 Cd5 O10 144.5(6) . .
O37 Cd5 O42 112.3(6) . .
O10 Cd5 O42 75.9(5) . .
O37 Cd5 O38 104.1(6) . .
O10 Cd5 O38 101.2(6) . .
O42 Cd5 O38 117.9(5) . .
O37 Cd5 O9 95.6(6) . .
O10 Cd5 O9 66.6(5) . .
O42 Cd5 O9 142.0(6) . .
O38 Cd5 O9 76.7(6) . .
O37 Cd5 O36 54.2(5) . .
O10 Cd5 O36 93.9(5) . .
O42 Cd5 O36 86.2(5) . .
O38 Cd5 O36 153.9(5) . .
O9 Cd5 O36 90.2(5) . .
O37 Cd5 O39 86.9(6) . .
O10 Cd5 O39 128.3(6) . .
O42 Cd5 O39 78.7(6) . .
O38 Cd5 O39 54.6(6) . .
O9 Cd5 O39 130.1(6) . .
O36 Cd5 O39 128.5(6) . .
O37 Cd5 C148 96.3(7) . .
O10 Cd5 C148 117.4(7) . .
O42 Cd5 C148 97.4(7) . .
O38 Cd5 C148 28.6(6) . .
O9 Cd5 C148 104.9(7) . .
O36 Cd5 C148 148.5(6) . .
O39 Cd5 C148 26.0(6) . .
O22 Cd6 N11 83.6(6) 14 14
O22 Cd6 O31 134.4(5) 14 .
N11 Cd6 O31 107.6(6) 14 .
O22 Cd6 O2 149.7(6) 14 .
N11 Cd6 O2 96.0(6) 14 .
O31 Cd6 O2 74.6(6) . .
O22 Cd6 O28 75.6(6) 14 .
N11 Cd6 O28 159.1(6) 14 .
O31 Cd6 O28 88.9(5) . .
O2 Cd6 O28 100.8(6) . .
O22 Cd6 O1 83.6(5) 14 .
N11 Cd6 O1 87.7(6) 14 .
O31 Cd6 O1 139.2(6) . .
O2 Cd6 O1 66.2(6) . .
O28 Cd6 O1 87.9(5) . .
O22 Cd6 Tb4 156.5(4) 14 .
N11 Cd6 Tb4 119.8(5) 14 .
O31 Cd6 Tb4 41.2(4) . .
O2 Cd6 Tb4 38.7(4) . .
O28 Cd6 Tb4 81.0(4) . .
O1 Cd6 Tb4 98.2(4) . .
O28 Cd7 O22 75.1(6) . 14
O28 Cd7 O27 117.7(6) . .
O22 Cd7 O27 146.2(6) 14 .
O28 Cd7 O25 109.9(7) . .
O22 Cd7 O25 96.8(6) 14 .
O27 Cd7 O25 106.3(7) . .
O28 Cd7 O21 142.6(6) . 14
O22 Cd7 O21 67.6(6) 14 14
O27 Cd7 O21 92.6(6) . 14
O25 Cd7 O21 78.9(7) . 14
O28 Cd7 O48 88.6(6) . 14
O22 Cd7 O48 94.6(5) 14 14
O27 Cd7 O48 57.0(6) . 14
O25 Cd7 O48 160.2(6) . 14
O21 Cd7 O48 90.6(6) 14 14
O28 Cd7 O26 76.6(6) . .
O22 Cd7 O26 127.3(6) 14 .
O27 Cd7 O26 86.5(6) . .
O25 Cd7 O26 53.9(7) . .
O21 Cd7 O26 130.1(6) 14 .
O48 Cd7 O26 128.1(6) 14 .
O28 Cd7 C136 104.4(7) . .
O22 Cd7 C136 122.5(7) 14 .
O27 Cd7 C136 27.4(7) . .
O25 Cd7 C136 133.2(8) . .
O21 Cd7 C136 92.7(7) 14 .
O48 Cd7 C136 29.6(7) 14 .
O26 Cd7 C136 107.1(8) . .
N5 Cd8 O10 84.2(6) . .
N5 Cd8 O14 97.3(6) . .
O10 Cd8 O14 149.7(6) . .
N5 Cd8 O42 161.2(6) . .
O10 Cd8 O42 77.0(5) . .
O14 Cd8 O42 99.0(5) . .
N5 Cd8 O41 107.5(7) . .
O10 Cd8 O41 134.7(5) . .
O14 Cd8 O41 73.9(5) . .
O42 Cd8 O41 86.1(5) . .
N5 Cd8 O13 90.5(7) . .
O10 Cd8 O13 83.2(5) . .
O14 Cd8 O13 66.5(5) . .
O42 Cd8 O13 87.4(5) . .
O41 Cd8 O13 138.3(5) . .
N5 Cd8 Tb2 120.0(5) . .
O10 Cd8 Tb2 155.7(4) . .
O14 Cd8 Tb2 38.3(4) . .
O42 Cd8 Tb2 78.8(4) . .
O41 Cd8 Tb2 40.6(4) . .
O13 Cd8 Tb2 97.8(3) . .
O23 Cd9 O69 75.4(5) . .
O23 Cd9 N12 81.8(6) . .
O69 Cd9 N12 156.7(6) . .
O23 Cd9 O50 135.9(5) . 14
O69 Cd9 O50 89.8(5) . 14
N12 Cd9 O50 110.4(6) . 14
O23 Cd9 O19 150.7(5) . .
O69 Cd9 O19 101.1(5) . .
N12 Cd9 O19 96.4(6) . .
O50 Cd9 O19 72.2(5) 14 .
O23 Cd9 O20 85.0(5) . .
O69 Cd9 O20 89.0(5) . .
N12 Cd9 O20 84.2(6) . .
O50 Cd9 O20 136.8(5) 14 .
O19 Cd9 O20 65.8(5) . .
O64 Cd10 O15 109.8(5) . .
O64 Cd10 O66 89.6(6) . .
O15 Cd10 O66 95.9(5) . .
O64 Cd10 N8 169.0(6) . .
O15 Cd10 N8 79.0(6) . .
O66 Cd10 N8 96.1(6) . .
O64 Cd10 O59 89.1(6) . .
O15 Cd10 O59 156.5(5) . .
O66 Cd10 O59 98.1(5) . .
N8 Cd10 O59 80.8(6) . .
O64 Cd10 O63 85.7(5) . .
O15 Cd10 O63 82.2(5) . .
O66 Cd10 O63 174.0(5) . .
N8 Cd10 O63 89.1(6) . .
O59 Cd10 O63 85.6(5) . .
O23 Cd11 O71 98.4(5) . .
O23 Cd11 O69 74.7(5) . .
O71 Cd11 O69 105.3(5) . .
O23 Cd11 O72 142.9(6) . .
O71 Cd11 O72 109.4(6) . .
O69 Cd11 O72 118.7(5) . .
O23 Cd11 O51 93.2(5) . 14
O71 Cd11 O51 164.5(5) . 14
O69 Cd11 O51 87.7(5) . 14
O72 Cd11 O51 55.9(5) . 14
O23 Cd11 O24 67.7(5) . .
O71 Cd11 O24 85.0(6) . .
O69 Cd11 O24 142.1(5) . .
O72 Cd11 O24 90.3(5) . .
O51 Cd11 O24 90.0(5) 14 .
O23 Cd11 O70 133.9(6) . .
O71 Cd11 O70 53.0(6) . .
O69 Cd11 O70 79.5(5) . .
O72 Cd11 O70 83.1(6) . .
O51 Cd11 O70 123.4(5) 14 .
O24 Cd11 O70 131.2(5) . .
O23 Cd11 C178 119.9(6) . .
O71 Cd11 C178 136.9(6) . .
O69 Cd11 C178 103.3(6) . .
O72 Cd11 C178 27.6(6) . .
O51 Cd11 C178 28.4(6) 14 .
O24 Cd11 C178 91.8(6) . .
O70 Cd11 C178 102.7(6) . .
O11 Cd12 O60 97.7(6) . .
O11 Cd12 O62 142.0(6) . .
O60 Cd12 O62 114.1(7) . .
O11 Cd12 O57 74.6(5) . .
O60 Cd12 O57 95.5(6) . .
O62 Cd12 O57 119.7(6) . .
O11 Cd12 O63 93.7(5) . .
O60 Cd12 O63 168.5(6) . .
O62 Cd12 O63 54.7(6) . .
O57 Cd12 O63 89.1(5) . .
O11 Cd12 O12 67.4(5) . .
O60 Cd12 O12 87.7(6) . .
O62 Cd12 O12 92.7(6) . .
O57 Cd12 O12 141.9(5) . .
O63 Cd12 O12 95.2(5) . .
O11 Cd12 O61 136.0(6) . .
O60 Cd12 O61 52.8(6) . .
O62 Cd12 O61 81.5(6) . .
O57 Cd12 O61 76.9(5) . .
O63 Cd12 O61 118.6(6) . .
O12 Cd12 O61 131.2(5) . .
O11 Cd12 C170 120.2(7) . .
O60 Cd12 C170 140.7(7) . .
O62 Cd12 C170 27.1(6) . .
O57 Cd12 C170 103.5(6) . .
O63 Cd12 C170 27.9(6) . .
O12 Cd12 C170 97.3(6) . .
O61 Cd12 C170 98.4(7) . .
O11 Cd12 C168 117.5(7) . .
O60 Cd12 C168 27.2(7) . .
O62 Cd12 C168 99.7(7) . .
O57 Cd12 C168 83.5(6) . .
O63 Cd12 C168 144.3(7) . .
O12 Cd12 C168 112.0(7) . .
O61 Cd12 C168 25.8(6) . .
C170 Cd12 C168 121.6(8) . .
C8 N1 C9 115(2) . .
C8 N1 Tb4 125.6(18) . .
C9 N1 Tb4 118.4(16) . .
C15 N2 C14 117.9(19) . .
C15 N2 Cd2 124.1(15) . .
C14 N2 Cd2 117.8(14) . .
C30 N3 C31 113(2) . .
C30 N3 Cd1 124.3(17) . .
C31 N3 Cd1 120.9(16) . .
C37 N4 C36 116(2) . .
C37 N4 Tb3 129.4(17) . .
C36 N4 Tb3 114.2(15) . .
C52 N5 C53 112(2) . .
C52 N5 Cd8 125.1(16) . .
C53 N5 Cd8 122.4(15) . .
C59 N6 C58 117(2) . .
C59 N6 Cd4 125.9(15) . .
C58 N6 Cd4 116.7(15) . .
C74 N7 C75 115.9(19) . .
C74 N7 Tb2 126.8(16) . .
C75 N7 Tb2 116.3(14) . .
C81 N8 C80 115.1(19) . .
C81 N8 Cd10 125.7(16) . .
C80 N8 Cd10 119.0(13) . .
C96 N9 C97 118.9(19) . .
C96 N9 Cd3 124.4(15) . .
C97 N9 Cd3 116.7(14) . .
C103 N10 C102 112.6(17) . .
C103 N10 Tb1 125.5(14) . .
C102 N10 Tb1 120.4(12) . .
C118 N11 C119 119(2) . .
C118 N11 Cd6 126.3(15) . 14
C119 N11 Cd6 114.8(14) . 14
C125 N12 C124 124.1(19) . .
C125 N12 Cd9 122.0(15) . .
C124 N12 Cd9 113.0(15) . .
C2 O1 C1 119.8(19) . .
C2 O1 Cd6 111.9(14) . .
C1 O1 Cd6 121.5(14) . .
C7 O2 Cd6 119.1(14) . .
C7 O2 Tb4 134.4(14) . .
Cd6 O2 Tb4 103.6(6) . .
C21 O3 Cd2 125.4(13) . .
C21 O3 Tb3 123.5(13) . .
Cd2 O3 Tb3 110.8(6) . .
C20 O4 C22 119.4(17) . .
C20 O4 Tb3 114.5(13) . .
C22 O4 Tb3 124.9(12) . .
C24 O5 C23 121(2) . .
C24 O5 Tb4 115.8(14) . .
C23 O5 Tb4 122.4(15) . .
C29 O6 Cd1 121.5(14) . .
C29 O6 Tb4 124.9(14) . .
Cd1 O6 Tb4 113.5(7) . .
C43 O7 Cd4 120.1(14) . .
C43 O7 Tb3 134.3(14) . .
Cd4 O7 Tb3 104.4(7) . .
C42 O8 C44 116(2) . .
C42 O8 Cd4 114.2(16) . .
C44 O8 Cd4 123.9(14) . .
C46 O9 C45 113.0(19) . .
C46 O9 Cd5 115.7(14) . .
C45 O9 Cd5 118.3(14) . .
C51 O10 Cd8 132.5(15) . .
C51 O10 Cd5 120.5(14) . .
Cd8 O10 Cd5 105.5(6) . .
C65 O11 Cd4 127.3(14) . .
C65 O11 Cd12 124.9(14) . .
Cd4 O11 Cd12 106.4(6) . .
C64 O12 C66 116.6(18) . .
C64 O12 Cd12 117.8(13) . .
C66 O12 Cd12 121.2(14) . .
C68 O13 C67 117.3(18) . .
C68 O13 Cd8 115.5(12) . .
C67 O13 Cd8 126.7(14) . .
C73 O14 Cd8 121.4(13) . .
C73 O14 Tb2 128.6(13) . .
Cd8 O14 Tb2 105.7(6) . .
C87 O15 Cd10 120.8(13) . .
C87 O15 Tb1 126.5(13) . .
Cd10 O15 Tb1 112.5(6) . .
C86 O16 C88 116.5(17) . .
C86 O16 Tb1 116.5(13) . .
C88 O16 Tb1 126.7(13) . .
C90 O17 C89 116.3(18) . .
C90 O17 Tb2 113.9(13) . .
C89 O17 Tb2 128.2(14) . .
C95 O18 Cd3 123.2(14) . .
C95 O18 Tb2 123.5(14) . .
Cd3 O18 Tb2 113.3(6) . .
C109 O19 Cd9 123.8(13) . .
C109 O19 Tb1 126.8(13) . .
Cd9 O19 Tb1 105.5(5) . .
C108 O20 C110 117.7(17) . .
C108 O20 Cd9 114.8(12) . .
C110 O20 Cd9 123.9(13) . .
C112 O21 C111 114.1(18) . .
C112 O21 Cd7 118.1(14) . 14
C111 O21 Cd7 121.4(15) . 14
C117 O22 Cd6 131.6(14) . 14
C117 O22 Cd7 121.9(14) . 14
Cd6 O22 Cd7 106.2(7) 14 14
C131 O23 Cd9 132.0(13) . .
C131 O23 Cd11 121.0(13) . .
Cd9 O23 Cd11 105.5(6) . .
C130 O24 C132 118.2(17) . .
C130 O24 Cd11 112.6(13) . .
C132 O24 Cd11 121.2(13) . .
C134 O25 Cd7 98.4(16) . .
C134 O26 Cd7 88.2(16) . .
C136 O27 Cd7 94.3(17) . .
C138 O28 Cd7 136.4(18) . .
C138 O28 Cd6 119.6(17) . .
Cd7 O28 Cd6 103.0(7) . .
C138 O29 Tb4 142.3(18) . .
C140 O30 Cd3 137.0(13) . 14
C140 O31 Cd6 102.2(13) . .
C140 O31 Tb4 144.8(14) . .
Cd6 O31 Tb4 100.8(6) . .
C142 O32 Tb4 136.5(19) . .
C142 O33 Cd1 128.9(18) . .
C144 O34 Tb4 162.4(17) . .
C144 O35 Cd1 115.9(16) . .
C146 O36 Cd1 136.4(15) . .
C146 O36 Cd5 88.6(13) . .
Cd1 O36 Cd5 134.7(7) . .
C146 O37 Cd5 101.1(15) . .
C148 O38 Cd5 92.5(14) . .
C148 O39 Cd5 85.9(15) . .
C152 O40 Cd1 126.5(15) . .
C152 O41 Cd8 106.7(12) . .
C152 O41 Tb2 142.8(14) . .
Cd8 O41 Tb2 100.9(6) . .
C150 O42 Cd8 125.0(16) . .
C150 O42 Cd5 133.3(16) . .
Cd8 O42 Cd5 101.5(6) . .
C150 O43 Tb2 142.2(17) . .
C154 O44 Tb2 165.0(18) . .
C154 O45 Cd3 111.5(17) . .
C156 O46 Tb2 142.8(16) . .
C156 O47 Cd3 126.5(15) . .
C136 O48 Cd3 136.5(16) 14 .
C136 O48 Cd7 87.3(15) 14 14
Cd3 O48 Cd7 136.2(7) . 14
C158 O49 Cd2 135.6(14) . .
C158 O50 Cd9 103.3(14) . 14
C158 O50 Tb1 144.8(14) . 14
Cd9 O50 Tb1 102.1(5) 14 14
C178 O51 Cd11 90.5(12) 14 14
C178 O51 Cd2 133.0(13) 14 .
Cd11 O51 Cd2 136.6(7) 14 .
C160 O52 Cd2 133.2(14) . .
C160 O53 Tb3 140.9(14) . .
C162 O54 Cd2 109.4(14) . .
C162 O55 Tb3 169.0(18) . .
C166 O56 Tb3 135.2(14) . .
C166 O57 Cd4 122.3(14) . .
C166 O57 Cd12 131.6(15) . .
Cd4 O57 Cd12 103.5(6) . .
C164 O58 Cd4 107.9(13) . .
C164 O58 Tb3 140.2(14) . .
Cd4 O58 Tb3 101.3(6) . .
C164 O59 Cd10 130.2(15) . .
C168 O60 Cd12 97.6(16) . .
C168 O61 Cd12 81.5(15) . .
C170 O62 Cd12 96.9(15) . .
C170 O63 Cd12 91.0(14) . .
C170 O63 Cd10 132.4(16) . .
Cd12 O63 Cd10 136.6(7) . .
C172 O64 Cd10 110.8(14) . .
C172 O65 Tb1 165.5(17) . .
C174 O66 Cd10 131.5(17) . .
C174 O67 Tb1 138.9(16) . .
C176 O68 Tb1 141.6(15) . .
C176 O69 Cd9 120.8(13) . .
C176 O69 Cd11 133.9(14) . .
Cd9 O69 Cd11 104.4(6) . .
C180 O70 Cd11 86.0(16) . .
C180 O71 Cd11 98.7(14) . .
C178 O72 Cd11 94.7(13) . .
C181 O73 H73 109.5 . .
C185 O77 H77 109.5 . .
C187 O79 H79 109.5 . .
C189 O81 H81 109.5 . .
C190 O82 H82A 109.5 . .
C191 O83 H83 109.5 . .
C193 O85 H85 109.5 . .
C195 O87 H87 109.5 . .
C196 O88 H88 109.5 . .
C197 O89 H89 109.5 . .
C200 O92 H92 109.5 . .
C201 O93 H93 109.5 . .
C202 O94 H94 109.5 . .
C203 O95 H95 109.5 . .
C204 O96 H96 109.5 . .
C205 O97 H97 109.5 . .
C206 O98 H98 109.5 . .
C213 O99 H99 109.5 . .
C208 O118 H11X 109.5 . .
C209 O119 H11S 109.5 . .
C212 O122 H122 109.5 . .
O1 C1 H1A 109.5 . .
O1 C1 H1B 109.5 . .
H1A C1 H1B 109.5 . .
O1 C1 H1C 109.5 . .
H1A C1 H1C 109.5 . .
H1B C1 H1C 109.5 . .
O1 C2 C7 119(2) . .
O1 C2 C3 126(2) . .
C7 C2 C3 114(2) . .
C4 C3 C2 124(2) . .
C4 C3 H3A 118.0 . .
C2 C3 H3A 118.0 . .
C3 C4 C5 121(3) . .
C3 C4 H4A 119.4 . .
C5 C4 H4A 119.4 . .
C4 C5 C6 114(2) . .
C4 C5 H5A 123.0 . .
C6 C5 H5A 123.0 . .
C7 C6 C8 128(2) . .
C7 C6 C5 123(2) . .
C8 C6 C5 109(2) . .
C6 C7 O2 120(2) . .
C6 C7 C2 123(2) . .
O2 C7 C2 117(2) . .
N1 C8 C6 126(2) . .
N1 C8 H8A 117.0 . .
C6 C8 H8A 117.0 . .
N1 C9 C10 105(2) . .
N1 C9 H9A 110.8 . .
C10 C9 H9A 110.8 . .
N1 C9 H9B 110.8 . .
C10 C9 H9B 110.8 . .
H9A C9 H9B 108.9 . .
C11 C10 C9 110(2) . .
C11 C10 H10A 109.6 . .
C9 C10 H10A 109.6 . .
C11 C10 H10B 109.6 . .
C9 C10 H10B 109.6 . .
H10A C10 H10B 108.2 . .
C10 C11 C12 109(2) . .
C10 C11 H11B 109.9 . .
C12 C11 H11B 109.9 . .
C10 C11 H11C 109.9 . .
C12 C11 H11C 109.9 . .
H11B C11 H11C 108.3 . .
C13 C12 C11 112(2) . .
C13 C12 H12A 109.2 . .
C11 C12 H12A 109.2 . .
C13 C12 H12B 109.2 . .
C11 C12 H12B 109.2 . .
H12A C12 H12B 107.9 . .
C12 C13 C14 111(2) . .
C12 C13 H13A 109.4 . .
C14 C13 H13A 109.4 . .
C12 C13 H13B 109.4 . .
C14 C13 H13B 109.4 . .
H13A C13 H13B 108.0 . .
N2 C14 C13 107.9(18) . .
N2 C14 H14A 110.1 . .
C13 C14 H14A 110.1 . .
N2 C14 H14B 110.1 . .
C13 C14 H14B 110.1 . .
H14A C14 H14B 108.4 . .
N2 C15 C16 131(2) . .
N2 C15 H15A 114.6 . .
C16 C15 H15A 114.6 . .
C17 C16 C21 119(2) . .
C17 C16 C15 119(2) . .
C21 C16 C15 122(2) . .
C18 C17 C16 123(2) . .
C18 C17 H17A 118.4 . .
C16 C17 H17A 118.4 . .
C17 C18 C19 118(2) . .
C17 C18 H18A 121.2 . .
C19 C18 H18A 121.2 . .
C18 C19 C20 122(2) . .
C18 C19 H19A 119.2 . .
C20 C19 H19A 119.2 . .
O4 C20 C21 113.7(19) . .
O4 C20 C19 125(2) . .
C21 C20 C19 121(2) . .
O3 C21 C20 118.2(18) . .
O3 C21 C16 125(2) . .
C20 C21 C16 117.1(19) . .
O4 C22 H22A 109.5 . .
O4 C22 H22B 109.5 . .
H22A C22 H22B 109.5 . .
O4 C22 H22C 109.5 . .
H22A C22 H22C 109.5 . .
H22B C22 H22C 109.5 . .
O5 C23 H23A 109.5 . .
O5 C23 H23B 109.5 . .
H23A C23 H23B 109.5 . .
O5 C23 H23C 109.5 . .
H23A C23 H23C 109.5 . .
H23B C23 H23C 109.5 . .
O5 C24 C29 114(2) . .
O5 C24 C25 128(2) . .
C29 C24 C25 118(2) . .
C26 C25 C24 125(3) . .
C26 C25 H25A 117.4 . .
C24 C25 H25A 117.4 . .
C25 C26 C27 122(3) . .
C25 C26 H26A 118.9 . .
C27 C26 H26A 118.9 . .
C26 C27 C28 110(2) . .
C26 C27 H27A 125.0 . .
C28 C27 H27A 125.0 . .
C29 C28 C27 126(2) . .
C29 C28 C30 126(2) . .
C27 C28 C30 108(2) . .
O6 C29 C28 127(2) . .
O6 C29 C24 115(2) . .
C28 C29 C24 118(2) . .
N3 C30 C28 124(2) . .
N3 C30 H30A 117.8 . .
C28 C30 H30A 117.8 . .
N3 C31 C32 104(2) . .
N3 C31 H31A 110.9 . .
C32 C31 H31A 110.9 . .
N3 C31 H31B 110.9 . .
C32 C31 H31B 110.9 . .
H31A C31 H31B 108.9 . .
C31 C32 C33 106(2) . .
C31 C32 H32A 110.6 . .
C33 C32 H32A 110.6 . .
C31 C32 H32B 110.6 . .
C33 C32 H32B 110.6 . .
H32A C32 H32B 108.7 . .
C34 C33 C32 110(2) . .
C34 C33 H33A 109.7 . .
C32 C33 H33A 109.7 . .
C34 C33 H33B 109.8 . .
C32 C33 H33B 109.7 . .
H33A C33 H33B 108.2 . .
C35 C34 C33 107(2) . .
C35 C34 H34A 110.3 . .
C33 C34 H34A 110.3 . .
C35 C34 H34B 110.3 . .
C33 C34 H34B 110.3 . .
H34A C34 H34B 108.5 . .
C34 C35 C36 111(2) . .
C34 C35 H35A 109.4 . .
C36 C35 H35A 109.4 . .
C34 C35 H35B 109.4 . .
C36 C35 H35B 109.4 . .
H35A C35 H35B 108.0 . .
C35 C36 N4 107.3(19) . .
C35 C36 H36A 110.3 . .
N4 C36 H36A 110.3 . .
C35 C36 H36B 110.3 . .
N4 C36 H36B 110.3 . .
H36A C36 H36B 108.5 . .
N4 C37 C38 129(2) . .
N4 C37 H37A 115.7 . .
C38 C37 H37A 115.7 . .
C39 C38 C37 117(2) . .
C39 C38 C43 121(2) . .
C37 C38 C43 122(2) . .
C38 C39 C40 123(3) . .
C38 C39 H39A 118.3 . .
C40 C39 H39A 118.3 . .
C41 C40 C39 113(3) . .
C41 C40 H40A 123.6 . .
C39 C40 H40A 123.6 . .
C42 C41 C40 126(3) . .
C42 C41 H41A 116.9 . .
C40 C41 H41A 116.9 . .
O8 C42 C41 126(3) . .
O8 C42 C43 111(2) . .
C41 C42 C43 122(3) . .
O7 C43 C38 124(2) . .
O7 C43 C42 122(2) . .
C38 C43 C42 114(2) . .
O8 C44 H44A 109.5 . .
O8 C44 H44B 109.5 . .
H44A C44 H44B 109.5 . .
O8 C44 H44C 109.5 . .
H44A C44 H44C 109.5 . .
H44B C44 H44C 109.5 . .
O9 C45 H45A 109.5 . .
O9 C45 H45B 109.5 . .
H45A C45 H45B 109.5 . .
O9 C45 H45C 109.5 . .
H45A C45 H45C 109.5 . .
H45B C45 H45C 109.5 . .
O9 C46 C47 123(2) . .
O9 C46 C51 112(2) . .
C47 C46 C51 125(3) . .
C48 C47 C46 117(3) . .
C48 C47 H47A 121.3 . .
C46 C47 H47A 121.3 . .
C47 C48 C49 125(3) . .
C47 C48 H48B 117.3 . .
C49 C48 H48B 117.3 . .
C50 C49 C48 116(3) . .
C50 C49 H49A 122.1 . .
C48 C49 H49A 122.1 . .
C49 C50 C52 110(3) . .
C49 C50 C51 121(3) . .
C52 C50 C51 128(3) . .
O10 C51 C46 121(2) . .
O10 C51 C50 123(2) . .
C46 C51 C50 116(2) . .
C50 C52 N5 126(2) . .
C50 C52 H52A 117.2 . .
N5 C52 H52A 117.2 . .
C54 C53 N5 107(2) . .
C54 C53 H53A 110.3 . .
N5 C53 H53A 110.3 . .
C54 C53 H53B 110.3 . .
N5 C53 H53B 110.3 . .
H53A C53 H53B 108.6 . .
C53 C54 C55 116(3) . .
C53 C54 H54A 108.3 . .
C55 C54 H54A 108.3 . .
C53 C54 H54B 108.3 . .
C55 C54 H54B 108.3 . .
H54A C54 H54B 107.4 . .
C56 C55 C54 114(3) . .
C56 C55 H55A 108.8 . .
C54 C55 H55A 108.8 . .
C56 C55 H55B 108.8 . .
C54 C55 H55B 108.8 . .
H55A C55 H55B 107.7 . .
C55 C56 C57 109(2) . .
C55 C56 H56A 110.0 . .
C57 C56 H56A 110.0 . .
C55 C56 H56B 110.0 . .
C57 C56 H56B 110.0 . .
H56A C56 H56B 108.4 . .
C58 C57 C56 107(2) . .
C58 C57 H57A 110.2 . .
C56 C57 H57A 110.2 . .
C58 C57 H57B 110.2 . .
C56 C57 H57B 110.2 . .
H57A C57 H57B 108.5 . .
N6 C58 C57 112(2) . .
N6 C58 H58A 109.3 . .
C57 C58 H58A 109.3 . .
N6 C58 H58B 109.3 . .
C57 C58 H58B 109.3 . .
H58A C58 H58B 108.0 . .
N6 C59 C60 130(2) . .
N6 C59 H59A 115.2 . .
C60 C59 H59A 115.2 . .
C65 C60 C61 118.3(19) . .
C65 C60 C59 125(2) . .
C61 C60 C59 117(2) . .
C62 C61 C60 122(2) . .
C62 C61 H61A 119.1 . .
C60 C61 H61A 119.1 . .
C61 C62 C63 121(2) . .
C61 C62 H62A 119.6 . .
C63 C62 H62A 119.6 . .
C64 C63 C62 121(2) . .
C64 C63 H63A 119.3 . .
C62 C63 H63A 119.3 . .
C63 C64 O12 126(2) . .
C63 C64 C65 121(2) . .
O12 C64 C65 113(2) . .
O11 C65 C60 127(2) . .
O11 C65 C64 116(2) . .
C60 C65 C64 117(2) . .
O12 C66 H66A 109.5 . .
O12 C66 H66B 109.5 . .
H66A C66 H66B 109.5 . .
O12 C66 H66C 109.5 . .
H66A C66 H66C 109.5 . .
H66B C66 H66C 109.5 . .
O13 C67 H67A 109.5 . .
O13 C67 H67B 109.5 . .
H67A C67 H67B 109.5 . .
O13 C67 H67C 109.5 . .
H67A C67 H67C 109.5 . .
H67B C67 H67C 109.5 . .
O13 C68 C73 114.1(19) . .
O13 C68 C69 124.2(19) . .
C73 C68 C69 122(2) . .
C68 C69 C70 121(2) . .
C68 C69 H69A 119.3 . .
C70 C69 H69A 119.3 . .
C71 C70 C69 114(3) . .
C71 C70 H70A 122.9 . .
C69 C70 H70A 122.9 . .
C70 C71 C72 126(3) . .
C70 C71 H71A 117.2 . .
C72 C71 H71A 117.2 . .
C73 C72 C71 121(2) . .
C73 C72 C74 123(2) . .
C71 C72 C74 116(2) . .
O14 C73 C72 125(2) . .
O14 C73 C68 119.2(19) . .
C72 C73 C68 116(2) . .
N7 C74 C72 124(2) . .
N7 C74 H74A 118.1 . .
C72 C74 H74A 118.1 . .
N7 C75 C76 107.3(16) . .
N7 C75 H75A 110.3 . .
C76 C75 H75A 110.3 . .
N7 C75 H75B 110.3 . .
C76 C75 H75B 110.3 . .
H75A C75 H75B 108.5 . .
C77 C76 C75 109.5(18) . .
C77 C76 H76A 109.8 . .
C75 C76 H76A 109.8 . .
C77 C76 H76B 109.8 . .
C75 C76 H76B 109.8 . .
H76A C76 H76B 108.2 . .
C78 C77 C76 111.8(18) . .
C78 C77 H77A 109.3 . .
C76 C77 H77A 109.3 . .
C78 C77 H77B 109.2 . .
C76 C77 H77B 109.3 . .
H77A C77 H77B 107.9 . .
C77 C78 C79 115.8(18) . .
C77 C78 H78A 108.3 . .
C79 C78 H78A 108.3 . .
C77 C78 H78B 108.3 . .
C79 C78 H78B 108.3 . .
H78A C78 H78B 107.4 . .
C78 C79 C80 111.2(18) . .
C78 C79 H79A 109.4 . .
C80 C79 H79A 109.4 . .
C78 C79 H79B 109.4 . .
C80 C79 H79B 109.4 . .
H79A C79 H79B 108.0 . .
C79 C80 N8 110.8(17) . .
C79 C80 H80A 109.5 . .
N8 C80 H80A 109.5 . .
C79 C80 H80B 109.5 . .
N8 C80 H80B 109.5 . .
H80A C80 H80B 108.1 . .
N8 C81 C82 124(2) . .
N8 C81 H81A 118.1 . .
C82 C81 H81A 118.1 . .
C87 C82 C83 118(2) . .
C87 C82 C81 126(2) . .
C83 C82 C81 115(2) . .
C84 C83 C82 123(2) . .
C84 C83 H83A 118.6 . .
C82 C83 H83A 118.6 . .
C85 C84 C83 118(2) . .
C85 C84 H84A 121.1 . .
C83 C84 H84A 121.1 . .
C84 C85 C86 125(2) . .
C84 C85 H85A 117.5 . .
C86 C85 H85A 117.5 . .
O16 C86 C85 130(2) . .
O16 C86 C87 116(2) . .
C85 C86 C87 115(2) . .
O15 C87 C82 126(2) . .
O15 C87 C86 112(2) . .
C82 C87 C86 121(2) . .
O16 C88 H88A 109.5 . .
O16 C88 H88B 109.5 . .
H88A C88 H88B 109.5 . .
O16 C88 H88C 109.5 . .
H88A C88 H88C 109.5 . .
H88B C88 H88C 109.5 . .
O17 C89 H89A 109.5 . .
O17 C89 H89B 109.5 . .
H89A C89 H89B 109.5 . .
O17 C89 H89C 109.5 . .
H89A C89 H89C 109.5 . .
H89B C89 H89C 109.5 . .
C91 C90 O17 125(2) . .
C91 C90 C95 123(2) . .
O17 C90 C95 112(2) . .
C90 C91 C92 122(2) . .
C90 C91 H91A 119.1 . .
C92 C91 H91A 119.1 . .
C93 C92 C91 115(2) . .
C93 C92 H92A 122.6 . .
C91 C92 H92A 122.6 . .
C94 C93 C92 125(2) . .
C94 C93 H93A 117.3 . .
C92 C93 H93A 117.3 . .
C93 C94 C95 120(2) . .
C93 C94 C96 119(2) . .
C95 C94 C96 120(2) . .
O18 C95 C94 128(2) . .
O18 C95 C90 118(2) . .
C94 C95 C90 114(2) . .
N9 C96 C94 130(2) . .
N9 C96 H96A 114.8 . .
C94 C96 H96A 114.8 . .
C98 C97 N9 113.4(16) . .
C98 C97 H97A 108.9 . .
N9 C97 H97A 108.9 . .
C98 C97 H97B 108.9 . .
N9 C97 H97B 108.9 . .
H97A C97 H97B 107.7 . .
C97 C98 C99 112.0(17) . .
C97 C98 H98A 109.2 . .
C99 C98 H98A 109.2 . .
C97 C98 H98B 109.2 . .
C99 C98 H98B 109.2 . .
H98A C98 H98B 107.9 . .
C98 C99 C100 116.4(17) . .
C98 C99 H99A 108.2 . .
C100 C99 H99A 108.2 . .
C98 C99 H99B 108.2 . .
C100 C99 H99B 108.2 . .
H99A C99 H99B 107.3 . .
C101 C100 C99 113.1(17) . .
C101 C100 H10C 109.0 . .
C99 C100 H10C 109.0 . .
C101 C100 H10D 109.0 . .
C99 C100 H10D 109.0 . .
H10C C100 H10D 107.8 . .
C100 C101 C102 110.4(17) . .
C100 C101 H10E 109.6 . .
C102 C101 H10E 109.6 . .
C100 C101 H10F 109.6 . .
C102 C101 H10F 109.6 . .
H10E C101 H10F 108.1 . .
N10 C102 C101 109.1(17) . .
N10 C102 H10G 109.9 . .
C101 C102 H10G 109.9 . .
N10 C102 H10H 109.9 . .
C101 C102 H10H 109.9 . .
H10G C102 H10H 108.3 . .
N10 C103 C104 124(2) . .
N10 C103 H10I 117.9 . .
C104 C103 H10I 117.9 . .
C109 C104 C105 119(2) . .
C109 C104 C103 127(2) . .
C105 C104 C103 112.9(19) . .
C106 C105 C104 117(2) . .
C106 C105 H10J 121.3 . .
C104 C105 H10J 121.3 . .
C105 C106 C107 125(2) . .
C105 C106 H10K 117.4 . .
C107 C106 H10K 117.4 . .
C106 C107 C108 119(2) . .
C106 C107 H10L 120.6 . .
C108 C107 H10L 120.6 . .
O20 C108 C107 125(2) . .
O20 C108 C109 118.4(19) . .
C107 C108 C109 117(2) . .
C104 C109 O19 124(2) . .
C104 C109 C108 122(2) . .
O19 C109 C108 114(2) . .
O20 C110 H11D 109.5 . .
O20 C110 H11E 109.5 . .
H11D C110 H11E 109.5 . .
O20 C110 H11F 109.5 . .
H11D C110 H11F 109.5 . .
H11E C110 H11F 109.5 . .
O21 C111 H11G 109.5 . .
O21 C111 H11H 109.5 . .
H11G C111 H11H 109.5 . .
O21 C111 H11I 109.5 . .
H11G C111 H11I 109.5 . .
H11H C111 H11I 109.5 . .
C113 C112 O21 123(2) . .
C113 C112 C117 127(2) . .
O21 C112 C117 109.9(19) . .
C112 C113 C114 117(2) . .
C112 C113 H11J 121.5 . .
C114 C113 H11J 121.5 . .
C115 C114 C113 117(2) . .
C115 C114 H11K 121.3 . .
C113 C114 H11K 121.3 . .
C116 C115 C114 127(2) . .
C116 C115 H11L 116.7 . .
C114 C115 H11L 116.7 . .
C115 C116 C118 118(2) . .
C115 C116 C117 117(2) . .
C118 C116 C117 125(2) . .
O22 C117 C112 121(2) . .
O22 C117 C116 124(2) . .
C112 C117 C116 115(2) . .
N11 C118 C116 130(2) . .
N11 C118 H11M 115.2 . .
C116 C118 H11M 115.2 . .
N11 C119 C120 109.0(19) . .
N11 C119 H11N 109.9 . .
C120 C119 H11N 109.9 . .
N11 C119 H11O 109.9 . .
C120 C119 H11O 109.9 . .
H11N C119 H11O 108.3 . .
C121 C120 C119 112(2) . .
C121 C120 H12C 109.1 . .
C119 C120 H12C 109.1 . .
C121 C120 H12D 109.1 . .
C119 C120 H12D 109.1 . .
H12C C120 H12D 107.9 . .
C122 C121 C120 117(2) . .
C122 C121 H12E 108.0 . .
C120 C121 H12E 108.0 . .
C122 C121 H12F 108.0 . .
C120 C121 H12F 108.0 . .
H12E C121 H12F 107.2 . .
C121 C122 C123 113(2) . .
C121 C122 H12G 109.0 . .
C123 C122 H12G 109.0 . .
C121 C122 H12H 109.0 . .
C123 C122 H12H 109.0 . .
H12G C122 H12H 107.8 . .
C124 C123 C122 113(2) . .
C124 C123 H12I 108.9 . .
C122 C123 H12I 108.9 . .
C124 C123 H12J 108.9 . .
C122 C123 H12J 108.9 . .
H12I C123 H12J 107.7 . .
N12 C124 C123 109.7(18) . .
N12 C124 H12K 109.7 . .
C123 C124 H12K 109.7 . .
N12 C124 H12L 109.7 . .
C123 C124 H12L 109.7 . .
H12K C124 H12L 108.2 . .
N12 C125 C126 136(2) . .
N12 C125 H12M 112.0 . .
C126 C125 H12M 112.0 . .
C127 C126 C131 121.4(19) . .
C127 C126 C125 116(2) . .
C131 C126 C125 123(2) . .
C128 C127 C126 122(2) . .
C128 C127 H12N 118.8 . .
C126 C127 H12N 118.8 . .
C127 C128 C129 120(2) . .
C127 C128 H12O 119.8 . .
C129 C128 H12O 119.8 . .
C128 C129 C130 115(2) . .
C128 C129 H12P 122.3 . .
C130 C129 H12P 122.3 . .
O24 C130 C131 115.5(18) . .
O24 C130 C129 120(2) . .
C131 C130 C129 124(2) . .
O23 C131 C130 119(2) . .
O23 C131 C126 124.3(19) . .
C130 C131 C126 116(2) . .
O24 C132 H13C 109.5 . .
O24 C132 H13D 109.5 . .
H13C C132 H13D 109.5 . .
O24 C132 H13E 109.5 . .
H13C C132 H13E 109.5 . .
H13D C132 H13E 109.5 . .
C134 C133 H13F 109.5 . .
C134 C133 H13G 109.5 . .
H13F C133 H13G 109.5 . .
C134 C133 H13H 109.5 . .
H13F C133 H13H 109.5 . .
H13G C133 H13H 109.5 . .
O26 C134 O25 119(2) . .
O26 C134 C133 121(3) . .
O25 C134 C133 120(3) . .
C136 C135 H13I 109.5 . .
C136 C135 H13J 109.5 . .
H13I C135 H13J 109.5 . .
C136 C135 H13K 109.5 . .
H13I C135 H13K 109.5 . .
H13J C135 H13K 109.5 . .
O27 C136 O48 121(2) . 14
O27 C136 C135 123(3) . .
O48 C136 C135 116(2) 14 .
O27 C136 Cd7 58.3(14) . .
O48 C136 Cd7 63.1(13) 14 .
C135 C136 Cd7 170(2) . .
C138 C137 H13M 109.5 . .
C138 C137 H13N 109.5 . .
H13M C137 H13N 109.5 . .
C138 C137 H13O 109.5 . .
H13M C137 H13O 109.5 . .
H13N C137 H13O 109.5 . .
O29 C138 O28 128(3) . .
O29 C138 C137 117(3) . .
O28 C138 C137 115(3) . .
C140 C139 H13P 109.5 . .
C140 C139 H13Q 109.5 . .
H13P C139 H13Q 109.5 . .
C140 C139 H13R 109.5 . .
H13P C139 H13R 109.5 . .
H13Q C139 H13R 109.5 . .
O31 C140 O30 127(2) . .
O31 C140 C139 119(2) . .
O30 C140 C139 114.6(19) . .
C142 C141 H14C 109.5 . .
C142 C141 H14D 109.5 . .
H14C C141 H14D 109.5 . .
C142 C141 H14E 109.5 . .
H14C C141 H14E 109.5 . .
H14D C141 H14E 109.5 . .
O32 C142 O33 128(3) . .
O32 C142 C141 112(3) . .
O33 C142 C141 119(3) . .
C144 C143 H14F 109.5 . .
C144 C143 H14G 109.5 . .
H14F C143 H14G 109.5 . .
C144 C143 H14H 109.5 . .
H14F C143 H14H 109.5 . .
H14G C143 H14H 109.5 . .
O35 C144 O34 119(2) . .
O35 C144 C143 125(2) . .
O34 C144 C143 115(3) . .
C146 C145 H14I 109.5 . .
C146 C145 H14J 109.5 . .
H14I C145 H14J 109.5 . .
C146 C145 H14K 109.5 . .
H14I C145 H14K 109.5 . .
H14J C145 H14K 109.5 . .
O37 C146 O36 115(2) . .
O37 C146 C145 126(2) . .
O36 C146 C145 118(2) . .
C148 C147 H14L 109.5 . .
C148 C147 H14M 109.5 . .
H14L C147 H14M 109.5 . .
C148 C147 H14N 109.5 . .
H14L C147 H14N 109.5 . .
H14M C147 H14N 109.5 . .
O39 C148 O38 127(2) . .
O39 C148 C147 124(2) . .
O38 C148 C147 109(2) . .
O39 C148 Cd5 68.1(14) . .
O38 C148 Cd5 58.9(12) . .
C147 C148 Cd5 167.9(19) . .
C150 C149 H14O 109.5 . .
C150 C149 H14P 109.5 . .
H14O C149 H14P 109.5 . .
C150 C149 H14Q 109.5 . .
H14O C149 H14Q 109.5 . .
H14P C149 H14Q 109.5 . .
O42 C150 O43 125(3) . .
O42 C150 C149 121(2) . .
O43 C150 C149 113(2) . .
C152 C151 H15B 109.5 . .
C152 C151 H15C 109.5 . .
H15B C151 H15C 109.5 . .
C152 C151 H15D 109.5 . .
H15B C151 H15D 109.5 . .
H15C C151 H15D 109.5 . .
O40 C152 O41 113.6(18) . .
O40 C152 C151 126(2) . .
O41 C152 C151 120(2) . .
C154 C153 H15E 109.5 . .
C154 C153 H15F 109.5 . .
H15E C153 H15F 109.5 . .
C154 C153 H15G 109.5 . .
H15E C153 H15G 109.5 . .
H15F C153 H15G 109.5 . .
O44 C154 O45 126(3) . .
O44 C154 C153 120(2) . .
O45 C154 C153 114(3) . .
C156 C155 H15H 109.5 . .
C156 C155 H15I 109.5 . .
H15H C155 H15I 109.5 . .
C156 C155 H15J 109.5 . .
H15H C155 H15J 109.5 . .
H15I C155 H15J 109.5 . .
O46 C156 O47 131(2) . .
O46 C156 C155 116(2) . .
O47 C156 C155 113(2) . .
C158 C157 H15K 109.5 . .
C158 C157 H15L 109.5 . .
H15K C157 H15L 109.5 . .
C158 C157 H15M 109.5 . .
H15K C157 H15M 109.5 . .
H15L C157 H15M 109.5 . .
O50 C158 O49 122(2) . .
O50 C158 C157 118(2) . .
O49 C158 C157 120(2) . .
C160 C159 H15N 109.5 . .
C160 C159 H15O 109.5 . .
H15N C159 H15O 109.5 . .
C160 C159 H15P 109.5 . .
H15N C159 H15P 109.5 . .
H15O C159 H15P 109.5 . .
O53 C160 O52 122.6(19) . .
O53 C160 C159 115(2) . .
O52 C160 C159 122(2) . .
C162 C161 H16A 109.5 . .
C162 C161 H16B 109.5 . .
H16A C161 H16B 109.5 . .
C162 C161 H16C 109.5 . .
H16A C161 H16C 109.5 . .
H16B C161 H16C 109.5 . .
O55 C162 O54 124(2) . .
O55 C162 C161 123(2) . .
O54 C162 C161 112(2) . .
C164 C163 H16D 109.5 . .
C164 C163 H16E 109.5 . .
H16D C163 H16E 109.5 . .
C164 C163 H16F 109.5 . .
H16D C163 H16F 109.5 . .
H16E C163 H16F 109.5 . .
O58 C164 O59 116(2) . .
O58 C164 C163 121(2) . .
O59 C164 C163 122(2) . .
C166 C165 H16G 109.5 . .
C166 C165 H16H 109.5 . .
H16G C165 H16H 109.5 . .
C166 C165 H16I 109.5 . .
H16G C165 H16I 109.5 . .
H16H C165 H16I 109.5 . .
O57 C166 O56 121(2) . .
O57 C166 C165 121(2) . .
O56 C166 C165 118(2) . .
C168 C167 H16J 109.5 . .
C168 C167 H16K 109.5 . .
H16J C167 H16K 109.5 . .
C168 C167 H16L 109.5 . .
H16J C167 H16L 109.5 . .
H16K C167 H16L 109.5 . .
O61 C168 O60 127(3) . .
O61 C168 C167 120(3) . .
O60 C168 C167 113(3) . .
O61 C168 Cd12 72.6(15) . .
O60 C168 Cd12 55.2(13) . .
C167 C168 Cd12 167(2) . .
C170 C169 H16M 109.5 . .
C170 C169 H16N 109.5 . .
H16M C169 H16N 109.5 . .
C170 C169 H16O 109.5 . .
H16M C169 H16O 109.5 . .
H16N C169 H16O 109.5 . .
O62 C170 O63 116(2) . .
O62 C170 C169 121(2) . .
O63 C170 C169 123(2) . .
O62 C170 Cd12 56.0(12) . .
O63 C170 Cd12 61.1(12) . .
C169 C170 Cd12 170.7(17) . .
C172 C171 H17B 109.5 . .
C172 C171 H17C 109.5 . .
H17B C171 H17C 109.5 . .
C172 C171 H17D 109.5 . .
H17B C171 H17D 109.5 . .
H17C C171 H17D 109.5 . .
O64 C172 O65 126(2) . .
O64 C172 C171 117(2) . .
O65 C172 C171 117(2) . .
C174 C173 H17E 109.5 . .
C174 C173 H17F 109.5 . .
H17E C173 H17F 109.5 . .
C174 C173 H17G 109.5 . .
H17E C173 H17G 109.5 . .
H17F C173 H17G 109.5 . .
O66 C174 O67 128(2) . .
O66 C174 C173 124(2) . .
O67 C174 C173 108(2) . .
C176 C175 H17H 109.5 . .
C176 C175 H17I 109.5 . .
H17H C175 H17I 109.5 . .
C176 C175 H17J 109.5 . .
H17H C175 H17J 109.5 . .
H17I C175 H17J 109.5 . .
O68 C176 O69 126(2) . .
O68 C176 C175 117(2) . .
O69 C176 C175 117(2) . .
C178 C177 H17K 109.5 . .
C178 C177 H17L 109.5 . .
H17K C177 H17L 109.5 . .
C178 C177 H17M 109.5 . .
H17K C177 H17M 109.5 . .
H17L C177 H17M 109.5 . .
O72 C178 O51 118.6(18) . 14
O72 C178 C177 119(2) . .
O51 C178 C177 122(2) 14 .
O72 C178 Cd11 57.8(10) . .
O51 C178 Cd11 61.1(10) 14 .
C177 C178 Cd11 170.8(18) . .
C180 C179 H17N 109.5 . .
C180 C179 H17O 109.5 . .
H17N C179 H17O 109.5 . .
C180 C179 H17P 109.5 . .
H17N C179 H17P 109.5 . .
H17O C179 H17P 109.5 . .
O70 C180 O71 122(2) . .
O70 C180 C179 122(3) . .
O71 C180 C179 116(2) . .
O73 C181 H18B 109.5 . .
O73 C181 H18C 109.5 . .
H18B C181 H18C 109.5 . .
O73 C181 H18D 109.5 . .
H18B C181 H18D 109.5 . .
H18C C181 H18D 109.5 . .
O77 C185 H18N 109.5 . .
O77 C185 H18O 109.5 . .
H18N C185 H18O 109.5 . .
O77 C185 H18P 109.5 . .
H18N C185 H18P 109.5 . .
H18O C185 H18P 109.5 . .
O79 C187 H18T 109.5 . .
O79 C187 H18U 109.5 . .
H18T C187 H18U 109.5 . .
O79 C187 H18V 109.5 . .
H18T C187 H18V 109.5 . .
H18U C187 H18V 109.5 . .
O81 C189 H1S 109.5 . .
O81 C189 H18S 109.5 . .
H1S C189 H18S 109.5 . .
O81 C189 H18Y 109.5 . .
H1S C189 H18Y 109.5 . .
H18S C189 H18Y 109.5 . .
O82 C190 H19B 109.5 . .
O82 C190 H19C 109.5 . .
H19B C190 H19C 109.5 . .
O82 C190 H19D 109.5 . .
H19B C190 H19D 109.5 . .
H19C C190 H19D 109.5 . .
O83 C191 H19E 109.5 . .
O83 C191 H19F 109.5 . .
H19E C191 H19F 109.5 . .
O83 C191 H19G 109.5 . .
H19E C191 H19G 109.5 . .
H19F C191 H19G 109.5 . .
O85 C193 H19K 109.5 . .
O85 C193 H19L 109.5 . .
H19K C193 H19L 109.5 . .
O85 C193 H19M 109.5 . .
H19K C193 H19M 109.5 . .
H19L C193 H19M 109.5 . .
O87 C195 H19Q 109.5 . .
O87 C195 H19R 109.5 . .
H19Q C195 H19R 109.5 . .
O87 C195 H19S 109.5 . .
H19Q C195 H19S 109.5 . .
H19R C195 H19S 109.5 . .
O88 C196 H19T 109.5 . .
O88 C196 H19U 109.5 . .
H19T C196 H19U 109.5 . .
O88 C196 H19V 109.5 . .
H19T C196 H19V 109.5 . .
H19U C196 H19V 109.5 . .
O89 C197 H19W 109.5 . .
O89 C197 H19X 109.5 . .
H19W C197 H19X 109.5 . .
O89 C197 H19Y 109.4 . .
H19W C197 H19Y 109.5 . .
H19X C197 H19Y 109.5 . .
O92 C200 H20A 109.5 . .
O92 C200 H20B 109.5 . .
H20A C200 H20B 109.5 . .
O92 C200 H20C 109.5 . .
H20A C200 H20C 109.5 . .
H20B C200 H20C 109.5 . .
O93 C201 H20D 109.5 . .
O93 C201 H20E 109.5 . .
H20D C201 H20E 109.5 . .
O93 C201 H20F 109.5 . .
H20D C201 H20F 109.5 . .
H20E C201 H20F 109.5 . .
O94 C202 H20G 109.5 . .
O94 C202 H20H 109.5 . .
H20G C202 H20H 109.5 . .
O94 C202 H20I 109.5 . .
H20G C202 H20I 109.5 . .
H20H C202 H20I 109.5 . .
O95 C203 H20J 109.5 . .
O95 C203 H20K 109.5 . .
H20J C203 H20K 109.5 . .
O95 C203 H20L 109.5 . .
H20J C203 H20L 109.5 . .
H20K C203 H20L 109.5 . .
O96 C204 H20M 109.5 . .
O96 C204 H20N 109.5 . .
H20M C204 H20N 109.5 . .
O96 C204 H20O 109.5 . .
H20M C204 H20O 109.5 . .
H20N C204 H20O 109.5 . .
O97 C205 H20P 109.5 . .
O97 C205 H20Q 109.5 . .
H20P C205 H20Q 109.5 . .
O97 C205 H20R 109.5 . .
H20P C205 H20R 109.5 . .
H20Q C205 H20R 109.5 . .
O98 C206 H20S 109.5 . .
O98 C206 H20T 109.5 . .
H20S C206 H20T 109.5 . .
O98 C206 H20U 109.5 . .
H20S C206 H20U 109.5 . .
H20T C206 H20U 109.5 . .
O118 C208 H20V 109.5 . .
O118 C208 H20W 109.5 . .
H20V C208 H20W 109.5 . .
O118 C208 H20Y 109.5 . .
H20V C208 H20Y 109.5 . .
H20W C208 H20Y 109.5 . .
O119 C209 H2Y 109.5 . .
O119 C209 H2Z 109.5 . .
H2Y C209 H2Z 109.5 . .
O119 C209 H20Z 109.5 . .
H2Y C209 H20Z 109.5 . .
H2Z C209 H20Z 109.5 . .
O122 C212 H21G 109.5 . .
O122 C212 H21H 109.5 . .
H21G C212 H21H 109.5 . .
O122 C212 H21I 109.5 . .
H21G C212 H21I 109.5 . .
H21H C212 H21I 109.5 . .
O99 C213 H21J 109.5 . .
O99 C213 H21K 109.5 . .
H21J C213 H21K 109.5 . .
O99 C213 H21L 109.5 . .
H21J C213 H21L 109.5 . .
H21K C213 H21L 109.5 . .

loop_
_geom_bond_atom_site_label_1
_geom_bond_atom_site_label_2
_geom_bond_distance
_geom_bond_site_symmetry_2
Tb1 O67 2.353(15) .
Tb1 O65 2.366(15) .
Tb1 O19 2.388(13) .
Tb1 O15 2.409(15) .
Tb1 O68 2.477(16) .
Tb1 O50 2.499(15) 14
Tb1 N10 2.593(16) .
Tb1 O16 2.653(14) .
Tb2 O46 2.369(16) .
Tb2 O44 2.392(19) .
Tb2 O18 2.399(14) .
Tb2 O14 2.406(15) .
Tb2 O43 2.436(16) .
Tb2 O41 2.475(15) .
Tb2 O17 2.645(15) .
Tb2 N7 2.661(19) .
Tb2 Cd8 3.737(2) .
Tb3 O53 2.354(16) .
Tb3 O7 2.402(16) .
Tb3 O55 2.40(2) .
Tb3 O3 2.404(15) .
Tb3 O56 2.431(16) .
Tb3 O58 2.480(14) .
Tb3 O4 2.609(15) .
Tb3 N4 2.64(2) .
Tb3 Cd4 3.707(2) .
Tb4 O6 2.347(16) .
Tb4 O32 2.349(17) .
Tb4 O2 2.370(15) .
Tb4 O34 2.389(17) .
Tb4 O29 2.469(18) .
Tb4 O31 2.472(17) .
Tb4 O5 2.614(16) .
Tb4 N1 2.65(2) .
Tb4 Cd6 3.685(3) .
Cd1 O35 2.253(16) .
Cd1 O33 2.313(18) .
Cd1 N3 2.31(2) .
Cd1 O6 2.325(16) .
Cd1 O40 2.351(16) .
Cd1 O36 2.415(15) .
Cd2 O54 2.234(16) .
Cd2 O52 2.304(17) .
Cd2 N2 2.330(17) .
Cd2 O3 2.342(15) .
Cd2 O49 2.376(14) .
Cd2 O51 2.416(14) .
Cd3 O45 2.248(18) .
Cd3 O18 2.318(15) .
Cd3 O47 2.325(16) .
Cd3 N9 2.336(18) .
Cd3 O30 2.355(15) 14
Cd3 O48 2.393(17) .
Cd4 O11 2.226(15) .
Cd4 N6 2.264(19) .
Cd4 O7 2.288(15) .
Cd4 O57 2.291(16) .
Cd4 O58 2.312(15) .
Cd4 O8 2.524(17) .
Cd5 O37 2.264(16) .
Cd5 O10 2.266(15) .
Cd5 O42 2.324(14) .
Cd5 O38 2.335(16) .
Cd5 O9 2.462(16) .
Cd5 O36 2.470(15) .
Cd5 O39 2.535(17) .
Cd5 C148 2.72(2) .
Cd6 O22 2.219(16) 14
Cd6 N11 2.272(19) 14
Cd6 O31 2.310(14) .
Cd6 O2 2.319(17) .
Cd6 O28 2.322(16) .
Cd6 O1 2.550(15) .
Cd7 O28 2.281(17) .
Cd7 O22 2.288(15) 14
Cd7 O27 2.301(17) .
Cd7 O25 2.328(19) .
Cd7 O21 2.388(17) 14
Cd7 O48 2.408(16) 14
Cd7 O26 2.58(2) .
Cd7 C136 2.70(3) .
Cd8 N5 2.19(2) .
Cd8 O10 2.234(14) .
Cd8 O14 2.280(14) .
Cd8 O42 2.302(15) .
Cd8 O41 2.369(15) .
Cd8 O13 2.492(16) .
Cd9 O23 2.269(14) .
Cd9 O69 2.272(14) .
Cd9 N12 2.323(19) .
Cd9 O50 2.333(14) 14
Cd9 O19 2.333(14) .
Cd9 O20 2.525(14) .
Cd10 O64 2.273(15) .
Cd10 O15 2.301(13) .
Cd10 O66 2.337(16) .
Cd10 N8 2.345(18) .
Cd10 O59 2.374(14) .
Cd10 O63 2.452(15) .
Cd11 O23 2.273(14) .
Cd11 O71 2.280(16) .
Cd11 O69 2.304(14) .
Cd11 O72 2.309(15) .
Cd11 O51 2.383(14) 14
Cd11 O24 2.456(15) .
Cd11 O70 2.585(18) .
Cd11 C178 2.72(2) .
Cd12 O11 2.270(15) .
Cd12 O60 2.273(19) .
Cd12 O62 2.276(17) .
Cd12 O57 2.294(14) .
Cd12 O63 2.386(16) .
Cd12 O12 2.446(15) .
Cd12 O61 2.647(18) .
Cd12 C170 2.72(2) .
Cd12 C168 2.74(3) .
N1 C8 1.36(3) .
N1 C9 1.44(3) .
N2 C15 1.27(3) .
N2 C14 1.47(3) .
N3 C30 1.32(3) .
N3 C31 1.47(3) .
N4 C37 1.17(2) .
N4 C36 1.55(3) .
N5 C52 1.476(10) .
N5 C53 1.506(10) .
N6 C59 1.25(2) .
N6 C58 1.46(3) .
N7 C74 1.26(3) .
N7 C75 1.49(3) .
N8 C81 1.28(3) .
N8 C80 1.50(3) .
N9 C96 1.24(3) .
N9 C97 1.48(3) .
N10 C103 1.33(3) .
N10 C102 1.49(3) .
N11 C118 1.24(2) .
N11 C119 1.47(3) .
N11 Cd6 2.272(19) 14
N12 C125 1.23(2) .
N12 C124 1.45(3) .
O1 C2 1.30(3) .
O1 C1 1.44(3) .
O2 C7 1.39(3) .
O3 C21 1.28(2) .
O4 C20 1.39(2) .
O4 C22 1.47(3) .
O5 C24 1.35(3) .
O5 C23 1.50(3) .
O6 C29 1.34(3) .
O7 C43 1.25(3) .
O8 C42 1.34(3) .
O8 C44 1.50(3) .
O9 C46 1.37(3) .
O9 C45 1.49(3) .
O10 C51 1.30(3) .
O11 C65 1.33(2) .
O12 C64 1.38(3) .
O12 C66 1.45(3) .
O13 C68 1.37(2) .
O13 C67 1.46(3) .
O14 C73 1.31(2) .
O15 C87 1.34(3) .
O16 C86 1.33(3) .
O16 C88 1.46(2) .
O17 C90 1.40(3) .
O17 C89 1.42(3) .
O18 C95 1.28(2) .
O19 C109 1.36(2) .
O20 C108 1.35(3) .
O20 C110 1.43(3) .
O21 C112 1.43(3) .
O21 C111 1.48(3) .
O21 Cd7 2.388(17) 14
O22 C117 1.26(2) .
O22 Cd6 2.219(16) 14
O22 Cd7 2.288(15) 14
O23 C131 1.30(2) .
O24 C130 1.39(3) .
O24 C132 1.42(3) .
O25 C134 1.32(3) .
O26 C134 1.27(3) .
O27 C136 1.25(3) .
O28 C138 1.22(3) .
O29 C138 1.20(3) .
O30 C140 1.26(2) .
O30 Cd3 2.355(15) 14
O31 C140 1.25(2) .
O32 C142 1.28(3) .
O33 C142 1.30(3) .
O34 C144 1.35(3) .
O35 C144 1.22(3) .
O36 C146 1.33(3) .
O37 C146 1.23(3) .
O38 C148 1.31(3) .
O39 C148 1.20(3) .
O40 C152 1.27(2) .
O41 C152 1.32(2) .
O42 C150 1.18(3) .
O43 C150 1.27(3) .
O44 C154 1.21(3) .
O45 C154 1.27(3) .
O46 C156 1.22(3) .
O47 C156 1.27(3) .
O48 C136 1.33(3) 14
O48 Cd7 2.408(16) 14
O49 C158 1.26(3) .
O50 C158 1.25(3) .
O50 Cd9 2.333(14) 14
O50 Tb1 2.499(15) 14
O51 C178 1.29(2) 14
O51 Cd11 2.383(14) 14
O52 C160 1.29(3) .
O53 C160 1.29(3) .
O54 C162 1.31(2) .
O55 C162 1.19(2) .
O56 C166 1.30(3) .
O57 C166 1.24(2) .
O58 C164 1.28(2) .
O59 C164 1.29(2) .
O60 C168 1.26(3) .
O61 C168 1.21(3) .
O62 C170 1.25(3) .
O63 C170 1.27(3) .
O64 C172 1.24(3) .
O65 C172 1.26(3) .
O66 C174 1.17(3) .
O67 C174 1.32(3) .
O68 C176 1.22(2) .
O69 C176 1.27(2) .
O70 C180 1.22(3) .
O71 C180 1.28(3) .
O72 C178 1.26(2) .
O73 C181 1.500(10) .
O73 H73 0.8200 .
O77 C185 1.500(10) .
O77 H77 0.8200 .
O79 C187 1.43(9) .
O79 H79 0.8200 .
O81 C189 1.500(10) .
O81 H81 0.8200 .
O82 C190 1.498(10) .
O82 H82A 0.8200 .
O83 C191 1.501(10) .
O83 H83 0.8200 .
O85 C193 1.502(10) .
O85 H85 0.8200 .
O87 C195 1.50(4) .
O87 H87 0.8200 .
O88 C196 1.42(3) .
O88 H88 0.8200 .
O89 C197 1.501(10) .
O89 H89 0.8200 .
O92 C200 1.499(10) .
O92 H92 0.8200 .
O93 C201 1.494(10) .
O93 H93 0.8200 .
O94 C202 1.54(4) .
O94 H94 0.8200 .
O95 C203 1.501(10) .
O95 H95 0.8200 .
O96 C204 1.498(10) .
O96 H96 0.8200 .
O97 C205 1.501(10) .
O97 H97 0.8200 .
O98 C206 1.500(10) .
O98 H98 0.8200 .
O99 C213 1.505(10) .
O99 H99 0.8200 .
O118 C208 1.493(10) .
O118 H11X 0.8200 .
O119 C209 1.486(10) .
O119 H11S 0.8200 .
O122 C212 1.59(4) .
O122 H122 0.8200 .
C1 H1A 0.9600 .
C1 H1B 0.9600 .
C1 H1C 0.9600 .
C2 C7 1.41(3) .
C2 C3 1.43(3) .
C3 C4 1.40(3) .
C3 H3A 0.9300 .
C4 C5 1.42(4) .
C4 H4A 0.9300 .
C5 C6 1.47(3) .
C5 H5A 0.9300 .
C6 C7 1.36(3) .
C6 C8 1.43(3) .
C8 H8A 0.9300 .
C9 C10 1.55(3) .
C9 H9A 0.9700 .
C9 H9B 0.9700 .
C10 C11 1.49(3) .
C10 H10A 0.9700 .
C10 H10B 0.9700 .
C11 C12 1.62(4) .
C11 H11B 0.9700 .
C11 H11C 0.9700 .
C12 C13 1.48(3) .
C12 H12A 0.9700 .
C12 H12B 0.9700 .
C13 C14 1.52(3) .
C13 H13A 0.9700 .
C13 H13B 0.9700 .
C14 H14A 0.9700 .
C14 H14B 0.9700 .
C15 C16 1.45(3) .
C15 H15A 0.9300 .
C16 C17 1.40(3) .
C16 C21 1.43(3) .
C17 C18 1.37(3) .
C17 H17A 0.9300 .
C18 C19 1.39(3) .
C18 H18A 0.9300 .
C19 C20 1.41(3) .
C19 H19A 0.9300 .
C20 C21 1.40(3) .
C22 H22A 0.9600 .
C22 H22B 0.9600 .
C22 H22C 0.9600 .
C23 H23A 0.9600 .
C23 H23B 0.9600 .
C23 H23C 0.9600 .
C24 C29 1.39(3) .
C24 C25 1.39(3) .
C25 C26 1.33(3) .
C25 H25A 0.9300 .
C26 C27 1.443(10) .
C26 H26A 0.9300 .
C27 C28 1.49(3) .
C27 H27A 0.9300 .
C28 C29 1.36(3) .
C28 C30 1.50(3) .
C30 H30A 0.9300 .
C31 C32 1.56(3) .
C31 H31A 0.9700 .
C31 H31B 0.9700 .
C32 C33 1.62(4) .
C32 H32A 0.9700 .
C32 H32B 0.9700 .
C33 C34 1.56(4) .
C33 H33A 0.9700 .
C33 H33B 0.9700 .
C34 C35 1.48(3) .
C34 H34A 0.9700 .
C34 H34B 0.9700 .
C35 C36 1.55(3) .
C35 H35A 0.9700 .
C35 H35B 0.9700 .
C36 H36A 0.9700 .
C36 H36B 0.9700 .
C37 C38 1.45(3) .
C37 H37A 0.9300 .
C38 C39 1.444(10) .
C38 C43 1.45(3) .
C39 C40 1.444(10) .
C39 H39A 0.9300 .
C40 C41 1.42(4) .
C40 H40A 0.9300 .
C41 C42 1.37(3) .
C41 H41A 0.9300 .
C42 C43 1.47(3) .
C44 H44A 0.9600 .
C44 H44B 0.9600 .
C44 H44C 0.9600 .
C45 H45A 0.9600 .
C45 H45B 0.9600 .
C45 H45C 0.9600 .
C46 C47 1.37(4) .
C46 C51 1.41(3) .
C47 C48 1.32(4) .
C47 H47A 0.9300 .
C48 C49 1.42(4) .
C48 H48B 0.9300 .
C49 C50 1.41(4) .
C49 H49A 0.9300 .
C50 C52 1.41(4) .
C50 C51 1.43(4) .
C52 H52A 0.9300 .
C53 C54 1.46(3) .
C53 H53A 0.9700 .
C53 H53B 0.9700 .
C54 C55 1.58(4) .
C54 H54A 0.9700 .
C54 H54B 0.9700 .
C55 C56 1.492(10) .
C55 H55A 0.9700 .
C55 H55B 0.9700 .
C56 C57 1.55(4) .
C56 H56A 0.9700 .
C56 H56B 0.9700 .
C57 C58 1.51(4) .
C57 H57A 0.9700 .
C57 H57B 0.9700 .
C58 H58A 0.9700 .
C58 H58B 0.9700 .
C59 C60 1.455(10) .
C59 H59A 0.9300 .
C60 C65 1.39(3) .
C60 C61 1.44(3) .
C61 C62 1.35(3) .
C61 H61A 0.9300 .
C62 C63 1.36(3) .
C62 H62A 0.9300 .
C63 C64 1.33(3) .
C63 H63A 0.9300 .
C64 C65 1.50(3) .
C66 H66A 0.9600 .
C66 H66B 0.9600 .
C66 H66C 0.9600 .
C67 H67A 0.9600 .
C67 H67B 0.9600 .
C67 H67C 0.9600 .
C68 C73 1.42(3) .
C68 C69 1.443(10) .
C69 C70 1.443(10) .
C69 H69A 0.9300 .
C70 C71 1.36(3) .
C70 H70A 0.9300 .
C71 C72 1.42(3) .
C71 H71A 0.9300 .
C72 C73 1.41(3) .
C72 C74 1.51(3) .
C74 H74A 0.9300 .
C75 C76 1.62(3) .
C75 H75A 0.9700 .
C75 H75B 0.9700 .
C76 C77 1.53(3) .
C76 H76A 0.9700 .
C76 H76B 0.9700 .
C77 C78 1.50(3) .
C77 H77A 0.9700 .
C77 H77B 0.9700 .
C78 C79 1.50(3) .
C78 H78A 0.9700 .
C78 H78B 0.9700 .
C79 C80 1.50(3) .
C79 H79A 0.9700 .
C79 H79B 0.9700 .
C80 H80A 0.9700 .
C80 H80B 0.9700 .
C81 C82 1.49(3) .
C81 H81A 0.9300 .
C82 C87 1.36(3) .
C82 C83 1.41(3) .
C83 C84 1.39(3) .
C83 H83A 0.9300 .
C84 C85 1.33(3) .
C84 H84A 0.9300 .
C85 C86 1.41(3) .
C85 H85A 0.9300 .
C86 C87 1.47(3) .
C88 H88A 0.9600 .
C88 H88B 0.9600 .
C88 H88C 0.9600 .
C89 H89A 0.9600 .
C89 H89B 0.9600 .
C89 H89C 0.9600 .
C90 C91 1.34(3) .
C90 C95 1.45(3) .
C91 C92 1.40(3) .
C91 H91A 0.9300 .
C92 C93 1.38(3) .
C92 H92A 0.9300 .
C93 C94 1.36(3) .
C93 H93A 0.9300 .
C94 C95 1.40(3) .
C94 C96 1.48(3) .
C96 H96A 0.9300 .
C97 C98 1.47(3) .
C97 H97A 0.9700 .
C97 H97B 0.9700 .
C98 C99 1.48(3) .
C98 H98A 0.9700 .
C98 H98B 0.9700 .
C99 C100 1.57(3) .
C99 H99A 0.9700 .
C99 H99B 0.9700 .
C100 C101 1.51(3) .
C100 H10C 0.9700 .
C100 H10D 0.9700 .
C101 C102 1.53(3) .
C101 H10E 0.9700 .
C101 H10F 0.9700 .
C102 H10G 0.9700 .
C102 H10H 0.9700 .
C103 C104 1.46(3) .
C103 H10I 0.9300 .
C104 C109 1.33(3) .
C104 C105 1.46(3) .
C105 C106 1.33(3) .
C105 H10J 0.9300 .
C106 C107 1.35(3) .
C106 H10K 0.9300 .
C107 C108 1.41(3) .
C107 H10L 0.9300 .
C108 C109 1.45(3) .
C110 H11D 0.9600 .
C110 H11E 0.9600 .
C110 H11F 0.9600 .
C111 H11G 0.9600 .
C111 H11H 0.9600 .
C111 H11I 0.9600 .
C112 C113 1.38(3) .
C112 C117 1.44(3) .
C113 C114 1.44(3) .
C113 H11J 0.9300 .
C114 C115 1.43(3) .
C114 H11K 0.9300 .
C115 C116 1.39(3) .
C115 H11L 0.9300 .
C116 C118 1.45(3) .
C116 C117 1.49(3) .
C118 H11M 0.9300 .
C119 C120 1.60(3) .
C119 H11N 0.9700 .
C119 H11O 0.9700 .
C120 C121 1.54(4) .
C120 H12C 0.9700 .
C120 H12D 0.9700 .
C121 C122 1.49(4) .
C121 H12E 0.9700 .
C121 H12F 0.9700 .
C122 C123 1.56(3) .
C122 H12G 0.9700 .
C122 H12H 0.9700 .
C123 C124 1.51(3) .
C123 H12I 0.9700 .
C123 H12J 0.9700 .
C124 H12K 0.9700 .
C124 H12L 0.9700 .
C125 C126 1.456(10) .
C125 H12M 0.9300 .
C126 C127 1.37(3) .
C126 C131 1.40(3) .
C127 C128 1.36(3) .
C127 H12N 0.9300 .
C128 C129 1.43(3) .
C128 H12O 0.9300 .
C129 C130 1.439(10) .
C129 H12P 0.9300 .
C130 C131 1.40(3) .
C132 H13C 0.9600 .
C132 H13D 0.9600 .
C132 H13E 0.9600 .
C133 C134 1.460(10) .
C133 H13F 0.9600 .
C133 H13G 0.9600 .
C133 H13H 0.9600 .
C135 C136 1.55(4) .
C135 H13I 0.9600 .
C135 H13J 0.9600 .
C135 H13K 0.9600 .
C136 O48 1.33(3) 14
C137 C138 1.54(3) .
C137 H13M 0.9600 .
C137 H13N 0.9600 .
C137 H13O 0.9600 .
C139 C140 1.56(3) .
C139 H13P 0.9600 .
C139 H13Q 0.9600 .
C139 H13R 0.9600 .
C141 C142 1.52(4) .
C141 H14C 0.9600 .
C141 H14D 0.9600 .
C141 H14E 0.9600 .
C143 C144 1.42(3) .
C143 H14F 0.9600 .
C143 H14G 0.9600 .
C143 H14H 0.9600 .
C145 C146 1.47(3) .
C145 H14I 0.9600 .
C145 H14J 0.9600 .
C145 H14K 0.9600 .
C147 C148 1.58(3) .
C147 H14L 0.9600 .
C147 H14M 0.9600 .
C147 H14N 0.9600 .
C149 C150 1.52(3) .
C149 H14O 0.9600 .
C149 H14P 0.9600 .
C149 H14Q 0.9600 .
C151 C152 1.493(10) .
C151 H15B 0.9600 .
C151 H15C 0.9600 .
C151 H15D 0.9600 .
C153 C154 1.53(4) .
C153 H15E 0.9600 .
C153 H15F 0.9600 .
C153 H15G 0.9600 .
C155 C156 1.58(3) .
C155 H15H 0.9600 .
C155 H15I 0.9600 .
C155 H15J 0.9600 .
C157 C158 1.52(3) .
C157 H15K 0.9600 .
C157 H15L 0.9600 .
C157 H15M 0.9600 .
C159 C160 1.466(10) .
C159 H15N 0.9600 .
C159 H15O 0.9600 .
C159 H15P 0.9600 .
C161 C162 1.55(3) .
C161 H16A 0.9600 .
C161 H16B 0.9600 .
C161 H16C 0.9600 .
C163 C164 1.50(3) .
C163 H16D 0.9600 .
C163 H16E 0.9600 .
C163 H16F 0.9600 .
C165 C166 1.56(3) .
C165 H16G 0.9600 .
C165 H16H 0.9600 .
C165 H16I 0.9600 .
C167 C168 1.58(4) .
C167 H16J 0.9600 .
C167 H16K 0.9600 .
C167 H16L 0.9600 .
C169 C170 1.47(3) .
C169 H16M 0.9600 .
C169 H16N 0.9600 .
C169 H16O 0.9600 .
C171 C172 1.53(3) .
C171 H17B 0.9600 .
C171 H17C 0.9600 .
C171 H17D 0.9600 .
C173 C174 1.55(4) .
C173 H17E 0.9600 .
C173 H17F 0.9600 .
C173 H17G 0.9600 .
C175 C176 1.56(3) .
C175 H17H 0.9600 .
C175 H17I 0.9600 .
C175 H17J 0.9600 .
C177 C178 1.51(3) .
C177 H17K 0.9600 .
C177 H17L 0.9600 .
C177 H17M 0.9600 .
C178 O51 1.29(2) 14
C179 C180 1.53(4) .
C179 H17N 0.9600 .
C179 H17O 0.9600 .
C179 H17P 0.9600 .
C181 H18B 0.9600 .
C181 H18C 0.9600 .
C181 H18D 0.9600 .
C185 H18N 0.9600 .
C185 H18O 0.9600 .
C185 H18P 0.9600 .
C187 H18T 0.9600 .
C187 H18U 0.9600 .
C187 H18V 0.9600 .
C189 H1S 0.9600 .
C189 H18S 0.9600 .
C189 H18Y 0.9600 .
C190 H19B 0.9600 .
C190 H19C 0.9600 .
C190 H19D 0.9600 .
C191 H19E 0.9600 .
C191 H19F 0.9600 .
C191 H19G 0.9600 .
C193 H19K 0.9600 .
C193 H19L 0.9600 .
C193 H19M 0.9600 .
C195 H19Q 0.9600 .
C195 H19R 0.9600 .
C195 H19S 0.9600 .
C196 H19T 0.9600 .
C196 H19U 0.9600 .
C196 H19V 0.9600 .
C197 H19W 0.9600 .
C197 H19X 0.9600 .
C197 H19Y 0.9600 .
C200 H20A 0.9600 .
C200 H20B 0.9600 .
C200 H20C 0.9600 .
C201 H20D 0.9600 .
C201 H20E 0.9600 .
C201 H20F 0.9600 .
C202 H20G 0.9600 .
C202 H20H 0.9600 .
C202 H20I 0.9600 .
C203 H20J 0.9600 .
C203 H20K 0.9600 .
C203 H20L 0.9600 .
C204 H20M 0.9600 .
C204 H20N 0.9600 .
C204 H20O 0.9600 .
C205 H20P 0.9600 .
C205 H20Q 0.9600 .
C205 H20R 0.9600 .
C206 H20S 0.9600 .
C206 H20T 0.9600 .
C206 H20U 0.9600 .
C208 H20V 0.9600 .
C208 H20W 0.9600 .
C208 H20Y 0.9600 .
C209 H2Y 0.9600 .
C209 H2Z 0.9600 .
C209 H20Z 0.9600 .
C212 H21G 0.9600 .
C212 H21H 0.9600 .
C212 H21I 0.9600 .
C213 H21J 0.9600 .
C213 H21K 0.9600 .
C213 H21L 0.9600 .
